data_7030579
loop_
_publ_author_name
'Feltham, Humphrey L. C.'
'Cl\'erac, Rodolphe'
'Brooker, Sally'

_publ_section_title
;
 Hexa-, hepta- and dodeca-nuclear nickel(II) complexes of three
 Schiff-base ligands derived from 1,4-diformyl-2,3-dihydroxybenzene
;
_journal_coden_ASTM DTARAF
_journal_issue 16
_journal_name_full 'Dalton Transactions'
_journal_page_first 2965
_journal_page_last 2973
_journal_paper_doi 10.1039/b821782c
_journal_year 2009
_chemical_formula_sum 'C126.5 H105 N12 Ni12 O34'
_chemical_formula_weight 3041.75
_space_group_IT_number 2
_symmetry_cell_setting triclinic
_symmetry_space_group_name_Hall '-P 1'
_symmetry_space_group_name_H-M 'P -1'
_atom_sites_solution_hydrogens geom
_atom_sites_solution_primary direct
_atom_sites_solution_secondary difmap
_audit_creation_method SHELXL-97
_cell_angle_alpha 83.269(5)
_cell_angle_beta 73.420(5)
_cell_angle_gamma 66.534(5)
_cell_formula_units_Z 2
_cell_length_a 19.330(3)
_cell_length_b 19.357(3)
_cell_length_c 22.798(3)
_cell_measurement_reflns_used 5578
_cell_measurement_temperature 92(2)
_cell_measurement_theta_max 28.86
_cell_measurement_theta_min 2.28
_cell_volume 7499.5(19)
_computing_structure_refinement 'SHELXL-97 (Sheldrick, 1997)'
_computing_structure_solution 'SHELXS-97 (Sheldrick, 1990)'
_diffrn_ambient_temperature 92(2)
_diffrn_measured_fraction_theta_full 0.995
_diffrn_measured_fraction_theta_max 0.995
_diffrn_measurement_device_type 'Bruker Kappa Apex II area detector'
_diffrn_radiation_monochromator graphite
_diffrn_radiation_source 'fine-focus sealed tube'
_diffrn_radiation_type MoK\a
_diffrn_radiation_wavelength 0.71073
_diffrn_reflns_av_R_equivalents 0.1087
_diffrn_reflns_av_sigmaI/netI 0.1602
_diffrn_reflns_limit_h_max 20
_diffrn_reflns_limit_h_min -20
_diffrn_reflns_limit_k_max 20
_diffrn_reflns_limit_k_min -20
_diffrn_reflns_limit_l_max 24
_diffrn_reflns_limit_l_min -24
_diffrn_reflns_number 54771
_diffrn_reflns_theta_full 22.46
_diffrn_reflns_theta_max 22.46
_diffrn_reflns_theta_min 1.40
_exptl_absorpt_coefficient_mu 1.539
_exptl_absorpt_correction_T_max 1.000
_exptl_absorpt_correction_T_min 0.611
_exptl_absorpt_correction_type multi-scan
_exptl_absorpt_process_details 'SCALE (Bruker AXS Inc.)'
_exptl_crystal_colour 'dark red'
_exptl_crystal_density_diffrn 1.347
_exptl_crystal_density_method 'not measured'
_exptl_crystal_description block
_exptl_crystal_F_000 3112
_exptl_crystal_size_max 0.08
_exptl_crystal_size_mid 0.08
_exptl_crystal_size_min 0.06
_platon_squeeze_details
;
;
_refine_diff_density_max 1.030
_refine_diff_density_min -1.218
_refine_diff_density_rms 0.185
_refine_ls_extinction_method none
_refine_ls_goodness_of_fit_ref 1.064
_refine_ls_hydrogen_treatment constr
_refine_ls_matrix_type full
_refine_ls_number_parameters 808
_refine_ls_number_reflns 19426
_refine_ls_number_restraints 0
_refine_ls_restrained_S_all 1.064
_refine_ls_R_factor_all 0.1712
_refine_ls_R_factor_gt 0.1268
_refine_ls_shift/su_max 0.000
_refine_ls_shift/su_mean 0.000
_refine_ls_structure_factor_coef Fsqd
_refine_ls_weighting_details 'calc w=1/[\s^2^(Fo^2^)+(0.1305P)^2^+130.5465P] where P=(Fo^2^+2Fc^2^)/3'
_refine_ls_weighting_scheme calc
_refine_ls_wR_factor_gt 0.2979
_refine_ls_wR_factor_ref 0.3206
_reflns_number_gt 12798
_reflns_number_total 19426
_reflns_threshold_expression >2sigma(I)
_cod_duplicate_entry 7001007
_cod_data_source_file b821782c.txt
_cod_data_source_block hf79sq
_cod_original_cell_volume 7499.4(17)
_cod_original_sg_symbol_H-M P-1
_cod_original_formula_sum 'C126.50 H105 N12 Ni12 O34'
_cod_database_code 7030579

loop_
_symmetry_equiv_pos_as_xyz
'x, y, z'
'-x, -y, -z'

loop_
_atom_site_label
_atom_site_type_symbol
_atom_site_fract_x
_atom_site_fract_y
_atom_site_fract_z
_atom_site_U_iso_or_equiv
_atom_site_adp_type
_atom_site_occupancy
_atom_site_symmetry_multiplicity
_atom_site_calc_flag
_atom_site_refinement_flags
Ni1 Ni 0.33339(13) 1.06472(13) -0.82763(10) 0.0304(6) Uani 1 1 d .
Ni2 Ni 0.21366(11) 0.97153(11) -0.85774(8) 0.0207(5) Uani 1 1 d .
Ni3 Ni 0.03619(11) 0.99640(11) -0.81749(8) 0.0170(5) Uani 1 1 d .
Ni4 Ni 0.22099(11) 0.87961(11) -0.71941(8) 0.0162(5) Uani 1 1 d .
Ni5 Ni 0.15757(11) 0.81991(11) -0.81221(8) 0.0186(5) Uani 1 1 d .
Ni6 Ni -0.00572(13) 0.77246(12) -0.81143(9) 0.0284(6) Uani 1 1 d .
Ni7 Ni 0.36885(12) 0.80902(12) -0.58291(9) 0.0241(5) Uani 1 1 d .
Ni8 Ni 0.31574(11) 0.69744(11) -0.66412(8) 0.0191(5) Uani 1 1 d .
Ni9 Ni 0.16021(11) 0.69268(11) -0.68780(8) 0.0171(5) Uani 1 1 d .
Ni10 Ni 0.26722(11) 0.62262(11) -0.52651(8) 0.0185(5) Uani 1 1 d .
Ni11 Ni 0.28898(12) 0.52926(12) -0.63901(9) 0.0262(5) Uani 1 1 d .
Ni12 Ni 0.17876(14) 0.43104(12) -0.67541(10) 0.0331(6) Uani 1 1 d .
C1 C 0.1723(9) 1.0749(9) -0.7596(7) 0.021(4) Uiso 1 1 d .
O1 O 0.2349(6) 1.0391(6) -0.8039(4) 0.022(2) Uiso 1 1 d .
C2 C 0.1025(8) 1.0679(8) -0.7598(6) 0.011(3) Uiso 1 1 d .
O2 O 0.1130(6) 1.0125(6) -0.7946(5) 0.025(3) Uiso 1 1 d .
C3 C 0.0298(8) 1.1080(8) -0.7190(6) 0.012(3) Uiso 1 1 d .
C4 C 0.0289(8) 1.1553(8) -0.6777(6) 0.015(3) Uiso 1 1 d .
H4 H -0.0195 1.1864 -0.6520 0.018 Uiso 1 1 calc R
C5 C 0.0974(9) 1.1579(9) -0.6736(7) 0.020(3) Uiso 1 1 d .
H5 H 0.0960 1.1861 -0.6416 0.023 Uiso 1 1 calc R
C6 C 0.1682(9) 1.1207(9) -0.7148(6) 0.018(3) Uiso 1 1 d .
C7 C 0.2353(11) 1.1337(11) -0.7073(8) 0.040(5) Uiso 1 1 d .
H7 H 0.2267 1.1638 -0.6739 0.048 Uiso 1 1 calc R
N1 N 0.3060(8) 1.1064(8) -0.7436(6) 0.034(4) Uiso 1 1 d .
C8 C 0.3712(11) 1.1150(11) -0.7338(8) 0.036(4) Uiso 1 1 d .
C9 C 0.3758(11) 1.1259(11) -0.6735(9) 0.041(5) Uiso 1 1 d .
H9 H 0.3342 1.1291 -0.6381 0.050 Uiso 1 1 calc R
C10 C 0.4441(12) 1.1312(12) -0.6700(9) 0.048(5) Uiso 1 1 d .
H10 H 0.4481 1.1419 -0.6318 0.057 Uiso 1 1 calc R
C11 C 0.5082(14) 1.1211(13) -0.7226(10) 0.059(6) Uiso 1 1 d .
H11 H 0.5548 1.1246 -0.7198 0.071 Uiso 1 1 calc R
C12 C 0.5013(13) 1.1065(12) -0.7765(10) 0.053(6) Uiso 1 1 d .
H12 H 0.5444 1.1008 -0.8112 0.063 Uiso 1 1 calc R
C13 C 0.4358(11) 1.0987(11) -0.7860(8) 0.037(5) Uiso 1 1 d .
O3 O 0.4305(7) 1.0870(7) -0.8387(5) 0.041(3) Uiso 1 1 d .
C14 C -0.0391(8) 1.1049(8) -0.7250(6) 0.013(3) Uiso 1 1 d .
H14 H -0.0862 1.1359 -0.6977 0.016 Uiso 1 1 calc R
N2 N -0.0469(7) 1.0658(7) -0.7624(5) 0.016(3) Uiso 1 1 d .
C15 C -0.1213(9) 1.0677(9) -0.7685(6) 0.018(3) Uiso 1 1 d .
C16 C -0.1918(10) 1.1117(11) -0.7323(8) 0.036(4) Uiso 1 1 d .
H16 H -0.1968 1.1421 -0.7003 0.044 Uiso 1 1 calc R
C17 C -0.2581(12) 1.1078(12) -0.7469(9) 0.047(5) Uiso 1 1 d .
H17 H -0.3092 1.1405 -0.7264 0.057 Uiso 1 1 calc R
C18 C -0.2496(9) 1.0582(9) -0.7897(7) 0.022(4) Uiso 1 1 d .
H18 H -0.2943 1.0557 -0.7976 0.027 Uiso 1 1 calc R
C19 C -0.1769(9) 1.0131(9) -0.8203(7) 0.024(4) Uiso 1 1 d .
H19 H -0.1709 0.9759 -0.8470 0.029 Uiso 1 1 calc R
C20 C -0.1114(8) 1.0197(8) -0.8135(6) 0.011(3) Uiso 1 1 d .
O4 O -0.0391(6) 0.9773(6) -0.8438(4) 0.017(2) Uiso 1 1 d .
C31 C 0.0593(8) 0.8894(8) -0.7041(6) 0.008(3) Uiso 1 1 d .
O31 O 0.1319(6) 0.8677(6) -0.7326(4) 0.016(2) Uiso 1 1 d .
C32 C 0.0082(9) 0.8690(9) -0.7253(7) 0.018(3) Uiso 1 1 d .
O32 O 0.0460(6) 0.8232(6) -0.7747(4) 0.019(2) Uiso 1 1 d .
C33 C -0.0727(9) 0.8950(9) -0.6963(7) 0.020(3) Uiso 1 1 d .
C34 C -0.1031(9) 0.9367(8) -0.6430(6) 0.016(3) Uiso 1 1 d .
H34 H -0.1568 0.9517 -0.6219 0.019 Uiso 1 1 calc R
C35 C -0.0520(9) 0.9563(10) -0.6208(7) 0.028(4) Uiso 1 1 d .
H35 H -0.0733 0.9870 -0.5854 0.033 Uiso 1 1 calc R
C36 C 0.0255(8) 0.9336(8) -0.6475(6) 0.013(3) Uiso 1 1 d .
C37 C 0.0758(8) 0.9570(8) -0.6247(6) 0.013(3) Uiso 1 1 d .
H37 H 0.0496 0.9892 -0.5902 0.015 Uiso 1 1 calc R
N31 N 0.1486(6) 0.9417(6) -0.6431(5) 0.010(3) Uiso 1 1 d .
C38 C 0.1877(8) 0.9713(8) -0.6158(6) 0.013(3) Uiso 1 1 d .
C39 C 0.1589(10) 1.0108(9) -0.5636(7) 0.026(4) Uiso 1 1 d .
H39 H 0.1058 1.0216 -0.5421 0.031 Uiso 1 1 calc R
C40 C 0.2029(10) 1.0371(10) -0.5391(8) 0.034(4) Uiso 1 1 d .
H40 H 0.1815 1.0647 -0.5020 0.041 Uiso 1 1 calc R
C41 C 0.2785(10) 1.0200(10) -0.5723(8) 0.032(4) Uiso 1 1 d .
H41 H 0.3100 1.0377 -0.5581 0.039 Uiso 1 1 calc R
C42 C 0.3125(10) 0.9771(10) -0.6271(7) 0.028(4) Uiso 1 1 d .
H42 H 0.3663 0.9643 -0.6476 0.034 Uiso 1 1 calc R
C43 C 0.2680(9) 0.9554(9) -0.6492(7) 0.024(4) Uiso 1 1 d .
O33 O 0.2973(6) 0.9180(6) -0.7038(5) 0.023(2) Uiso 1 1 d .
C44 C -0.1268(9) 0.8762(9) -0.7155(7) 0.020(3) Uiso 1 1 d .
H44 H -0.1798 0.8974 -0.6925 0.024 Uiso 1 1 calc R
N32 N -0.1120(7) 0.8332(7) -0.7611(5) 0.021(3) Uiso 1 1 d .
C45 C -0.1711(10) 0.8182(10) -0.7790(8) 0.030(4) Uiso 1 1 d .
C46 C -0.2495(11) 0.8576(11) -0.7588(8) 0.041(5) Uiso 1 1 d .
H46 H -0.2691 0.8993 -0.7321 0.050 Uiso 1 1 calc R
C47 C -0.3009(14) 0.8364(13) -0.7775(10) 0.058(6) Uiso 1 1 d .
H47 H -0.3558 0.8621 -0.7630 0.069 Uiso 1 1 calc R
C48 C -0.2694(13) 0.7765(13) -0.8179(10) 0.059(6) Uiso 1 1 d .
H48 H -0.3040 0.7627 -0.8319 0.070 Uiso 1 1 calc R
C49 C -0.1921(12) 0.7372(12) -0.8380(9) 0.049(5) Uiso 1 1 d .
H49 H -0.1739 0.6947 -0.8635 0.058 Uiso 1 1 calc R
C50 C -0.1378(11) 0.7574(11) -0.8222(8) 0.037(4) Uiso 1 1 d .
O34 O -0.0591(8) 0.7204(8) -0.8412(6) 0.045(3) Uiso 1 1 d .
C61 C 0.2169(7) 0.7913(7) -0.5622(5) 0.004(3) Uiso 1 1 d .
O61 O 0.2891(5) 0.7748(5) -0.5970(4) 0.015(2) Uiso 1 1 d .
C62 C 0.1686(8) 0.7737(8) -0.5856(6) 0.015(3) Uiso 1 1 d .
O62 O 0.2024(6) 0.7359(6) -0.6386(4) 0.018(2) Uiso 1 1 d .
C63 C 0.0882(9) 0.7902(9) -0.5540(7) 0.021(4) Uiso 1 1 d .
C64 C 0.0593(8) 0.8296(8) -0.4982(6) 0.014(3) Uiso 1 1 d .
H64 H 0.0062 0.8420 -0.4761 0.017 Uiso 1 1 calc R
C65 C 0.1059(8) 0.8499(8) -0.4759(6) 0.012(3) Uiso 1 1 d .
H65 H 0.0845 0.8774 -0.4388 0.015 Uiso 1 1 calc R
C66 C 0.1845(8) 0.8318(8) -0.5057(6) 0.010(3) Uiso 1 1 d .
C67 C 0.2325(9) 0.8593(9) -0.4801(7) 0.022(4) Uiso 1 1 d .
H67 H 0.2067 0.8865 -0.4428 0.026 Uiso 1 1 calc R
N61 N 0.3026(7) 0.8503(7) -0.5023(5) 0.018(3) Uiso 1 1 d .
C68 C 0.3394(10) 0.8800(11) -0.4731(8) 0.035(4) Uiso 1 1 d .
C69 C 0.3126(9) 0.9135(9) -0.4172(7) 0.024(4) Uiso 1 1 d .
H69 H 0.2647 0.9130 -0.3912 0.029 Uiso 1 1 calc R
C70 C 0.3512(11) 0.9486(11) -0.3957(9) 0.040(5) Uiso 1 1 d .
H70 H 0.3306 0.9713 -0.3564 0.048 Uiso 1 1 calc R
C71 C 0.4234(11) 0.9486(11) -0.4356(8) 0.040(5) Uiso 1 1 d .
H71 H 0.4519 0.9715 -0.4228 0.048 Uiso 1 1 calc R
C72 C 0.4512(10) 0.9162(10) -0.4917(7) 0.030(4) Uiso 1 1 d .
H72 H 0.4990 0.9168 -0.5179 0.036 Uiso 1 1 calc R
C73 C 0.4106(10) 0.8819(10) -0.5113(7) 0.029(4) Uiso 1 1 d .
O63 O 0.4403(7) 0.8524(7) -0.5681(5) 0.036(3) Uiso 1 1 d .
C74 C 0.0369(9) 0.7701(8) -0.5786(6) 0.015(3) Uiso 1 1 d .
H74 H -0.0154 0.7839 -0.5541 0.018 Uiso 1 1 calc R
N62 N 0.0527(7) 0.7364(7) -0.6287(5) 0.016(3) Uiso 1 1 d .
C75 C -0.0023(8) 0.7166(8) -0.6434(6) 0.013(3) Uiso 1 1 d .
C76 C -0.0796(10) 0.7369(10) -0.6171(8) 0.034(4) Uiso 1 1 d .
H76 H -0.1020 0.7695 -0.5828 0.041 Uiso 1 1 calc R
C77 C -0.1274(10) 0.7144(10) -0.6361(7) 0.030(4) Uiso 1 1 d .
H77 H -0.1814 0.7303 -0.6155 0.036 Uiso 1 1 calc R
C78 C -0.0953(11) 0.6674(11) -0.6865(8) 0.038(5) Uiso 1 1 d .
H78 H -0.1277 0.6501 -0.7001 0.046 Uiso 1 1 calc R
C79 C -0.0179(10) 0.6455(10) -0.7171(8) 0.033(4) Uiso 1 1 d .
H79 H 0.0029 0.6150 -0.7525 0.040 Uiso 1 1 calc R
C80 C 0.0291(9) 0.6682(10) -0.6957(7) 0.026(4) Uiso 1 1 d .
O64 O 0.1053(6) 0.6420(7) -0.7214(5) 0.031(3) Uiso 1 1 d .
C91 C 0.1444(9) 0.5876(9) -0.5457(7) 0.018(3) Uiso 1 1 d .
O91 O 0.2162(6) 0.5918(7) -0.5658(5) 0.031(3) Uiso 1 1 d .
C92 C 0.1265(8) 0.5508(8) -0.5845(6) 0.016(3) Uiso 1 1 d .
O92 O 0.1848(6) 0.5136(6) -0.6322(5) 0.024(3) Uiso 1 1 d .
C93 C 0.0504(8) 0.5544(8) -0.5702(6) 0.016(3) Uiso 1 1 d .
C94 C -0.0038(10) 0.5937(10) -0.5142(7) 0.030(4) Uiso 1 1 d .
H94 H -0.0565 0.5979 -0.5045 0.036 Uiso 1 1 calc R
C95 C 0.0168(10) 0.6235(10) -0.4764(8) 0.029(4) Uiso 1 1 d .
H95 H -0.0198 0.6465 -0.4396 0.035 Uiso 1 1 calc R
C96 C 0.0937(8) 0.6212(8) -0.4911(6) 0.009(3) Uiso 1 1 d .
C97 C 0.1166(8) 0.6493(8) -0.4469(6) 0.016(3) Uiso 1 1 d .
H97 H 0.0784 0.6699 -0.4099 0.019 Uiso 1 1 calc R
N91 N 0.1895(7) 0.6480(7) -0.4549(6) 0.023(3) Uiso 1 1 d .
C98 C 0.2140(8) 0.6718(8) -0.4103(6) 0.015(3) Uiso 1 1 d .
C99 C 0.1702(9) 0.6880(8) -0.3495(6) 0.018(3) Uiso 1 1 d .
H99 H 0.1204 0.6847 -0.3353 0.021 Uiso 1 1 calc R
C100 C 0.2022(10) 0.7094(10) -0.3101(8) 0.029(4) Uiso 1 1 d .
H100 H 0.1733 0.7224 -0.2689 0.035 Uiso 1 1 calc R
C101 C 0.2743(10) 0.7113(10) -0.3310(7) 0.028(4) Uiso 1 1 d .
H101 H 0.2978 0.7225 -0.3040 0.034 Uiso 1 1 calc R
C102 C 0.3139(8) 0.6965(8) -0.3928(6) 0.013(3) Uiso 1 1 d .
H102 H 0.3623 0.7025 -0.4081 0.016 Uiso 1 1 calc R
C103 C 0.2854(9) 0.6739(9) -0.4316(7) 0.022(4) Uiso 1 1 d .
O93 O 0.3241(6) 0.6527(6) -0.4897(5) 0.024(2) Uiso 1 1 d .
C104 C 0.0161(9) 0.5214(8) -0.6021(6) 0.017(3) Uiso 1 1 d .
H104 H -0.0385 0.5324 -0.5902 0.021 Uiso 1 1 calc R
N92 N 0.0628(8) 0.4755(8) -0.6482(6) 0.027(3) Uiso 1 1 d .
C105 C 0.0288(10) 0.4408(10) -0.6808(7) 0.028(4) Uiso 1 1 d .
C106 C -0.0521(11) 0.4713(11) -0.6810(8) 0.037(4) Uiso 1 1 d .
H106 H -0.0887 0.5165 -0.6601 0.045 Uiso 1 1 calc R
C107 C -0.0733(13) 0.4300(13) -0.7140(9) 0.056(6) Uiso 1 1 d .
H107 H -0.1268 0.4449 -0.7129 0.067 Uiso 1 1 calc R
C108 C -0.0189(11) 0.3683(11) -0.7480(9) 0.043(5) Uiso 1 1 d .
H108 H -0.0355 0.3435 -0.7715 0.052 Uiso 1 1 calc R
C109 C 0.0576(10) 0.3415(10) -0.7491(7) 0.029(4) Uiso 1 1 d .
H109 H 0.0924 0.2973 -0.7720 0.035 Uiso 1 1 calc R
C110 C 0.0871(9) 0.3766(9) -0.7179(7) 0.024(4) Uiso 1 1 d .
O94 O 0.1614(7) 0.3552(7) -0.7176(6) 0.042(3) Uiso 1 1 d .
C121 C 0.3325(9) 0.8218(9) -0.8341(7) 0.022(4) Uiso 1 1 d .
O121 O 0.2580(6) 0.8732(6) -0.8115(4) 0.021(2) Uiso 1 1 d .
C122 C 0.3555(8) 0.7664(8) -0.7862(6) 0.013(3) Uiso 1 1 d .
O122 O 0.3053(6) 0.7741(6) -0.7303(4) 0.019(2) Uiso 1 1 d .
C123 C 0.4293(9) 0.7071(9) -0.8002(7) 0.024(4) Uiso 1 1 d .
C124 C 0.4765(12) 0.7025(12) -0.8631(9) 0.049(5) Uiso 1 1 d .
H124 H 0.5259 0.6622 -0.8744 0.059 Uiso 1 1 calc R
C125 C 0.4507(11) 0.7570(11) -0.9084(9) 0.043(5) Uiso 1 1 d .
H125 H 0.4826 0.7543 -0.9491 0.052 Uiso 1 1 calc R
C126 C 0.3765(9) 0.8146(9) -0.8905(7) 0.025(4) Uiso 1 1 d .
C127 C 0.3556(9) 0.8675(9) -0.9404(7) 0.026(4) Uiso 1 1 d .
H127 H 0.3901 0.8558 -0.9802 0.031 Uiso 1 1 calc R
N121 N 0.2960(7) 0.9263(7) -0.9343(5) 0.021(3) Uiso 1 1 d .
C128 C 0.2811(9) 0.9781(9) -0.9860(7) 0.022(4) Uiso 1 1 d .
C129 C 0.3296(10) 0.9615(10) -1.0455(7) 0.031(4) Uiso 1 1 d .
H129 H 0.3761 0.9174 -1.0551 0.037 Uiso 1 1 calc R
C130 C 0.3045(9) 1.0146(9) -1.0898(7) 0.023(4) Uiso 1 1 d .
H130 H 0.3338 1.0063 -1.1314 0.027 Uiso 1 1 calc R
C131 C 0.2394(10) 1.0774(10) -1.0744(8) 0.030(4) Uiso 1 1 d .
H131 H 0.2227 1.1105 -1.1063 0.036 Uiso 1 1 calc R
C132 C 0.1959(10) 1.0961(10) -1.0153(7) 0.029(4) Uiso 1 1 d .
H132 H 0.1549 1.1442 -1.0060 0.035 Uiso 1 1 calc R
C133 C 0.2130(10) 1.0441(10) -0.9701(8) 0.033(4) Uiso 1 1 d .
O123 O 0.1711(6) 1.0563(7) -0.9134(5) 0.031(3) Uiso 1 1 d .
C134 C 0.4641(10) 0.6501(9) -0.7605(7) 0.026(4) Uiso 1 1 d .
H134 H 0.5162 0.6157 -0.7764 0.031 Uiso 1 1 calc R
N122 N 0.4294(7) 0.6419(7) -0.7042(6) 0.023(3) Uiso 1 1 d .
C135 C 0.4686(8) 0.5870(8) -0.6677(6) 0.011(3) Uiso 1 1 d .
C136 C 0.5483(9) 0.5468(9) -0.6783(7) 0.025(4) Uiso 1 1 d .
H136 H 0.5810 0.5584 -0.7145 0.030 Uiso 1 1 calc R
C137 C 0.5850(11) 0.4901(11) -0.6399(8) 0.039(5) Uiso 1 1 d .
H137 H 0.6399 0.4626 -0.6495 0.047 Uiso 1 1 calc R
C138 C 0.5344(9) 0.4777(10) -0.5869(7) 0.028(4) Uiso 1 1 d .
H138 H 0.5561 0.4426 -0.5578 0.034 Uiso 1 1 calc R
C139 C 0.4549(10) 0.5133(10) -0.5742(8) 0.030(4) Uiso 1 1 d .
H139 H 0.4235 0.5011 -0.5374 0.036 Uiso 1 1 calc R
C140 C 0.4190(8) 0.5668(8) -0.6137(6) 0.013(3) Uiso 1 1 d .
O124 O 0.3410(6) 0.6046(6) -0.6045(4) 0.018(2) Uiso 1 1 d .
C151 C 0.2692(9) 0.6622(9) -0.8034(7) 0.024(4) Uiso 1 1 d .
O151 O 0.2059(6) 0.7210(6) -0.7755(5) 0.025(3) Uiso 1 1 d .
C152 C 0.3059(8) 0.6014(8) -0.7640(6) 0.011(3) Uiso 1 1 d .
O152 O 0.2723(6) 0.6121(6) -0.7043(5) 0.029(3) Uiso 1 1 d .
C153 C 0.3745(9) 0.5430(9) -0.7908(7) 0.024(4) Uiso 1 1 d .
C154 C 0.4061(11) 0.5428(11) -0.8553(8) 0.035(4) Uiso 1 1 d .
H154 H 0.4534 0.5024 -0.8729 0.043 Uiso 1 1 calc R
C155 C 0.3730(12) 0.5957(12) -0.8918(10) 0.051(5) Uiso 1 1 d .
H155 H 0.3946 0.5919 -0.9349 0.061 Uiso 1 1 calc R
C156 C 0.3047(9) 0.6587(9) -0.8659(7) 0.026(4) Uiso 1 1 d .
C157 C 0.2715(10) 0.7148(10) -0.9073(8) 0.036(4) Uiso 1 1 d .
H157 H 0.2976 0.7044 -0.9493 0.043 Uiso 1 1 calc R
N151 N 0.2106(7) 0.7786(7) -0.8965(5) 0.020(3) Uiso 1 1 d .
C158 C 0.1849(8) 0.8269(8) -0.9427(6) 0.013(3) Uiso 1 1 d .
C159 C 0.2044(9) 0.8068(9) -1.0030(7) 0.021(4) Uiso 1 1 d .
H159 H 0.2424 0.7586 -1.0170 0.025 Uiso 1 1 calc R
C160 C 0.1666(10) 0.8593(10) -1.0438(8) 0.036(4) Uiso 1 1 d .
H160 H 0.1726 0.8444 -1.0838 0.043 Uiso 1 1 calc R
C161 C 0.1196(9) 0.9347(9) -1.0238(7) 0.022(4) Uiso 1 1 d .
H161 H 0.0995 0.9721 -1.0521 0.026 Uiso 1 1 calc R
C162 C 0.1033(9) 0.9534(9) -0.9641(7) 0.023(4) Uiso 1 1 d .
H162 H 0.0692 1.0030 -0.9503 0.028 Uiso 1 1 calc R
C163 C 0.1367(8) 0.9002(8) -0.9237(6) 0.010(3) Uiso 1 1 d .
O153 O 0.1242(6) 0.9184(6) -0.8642(4) 0.019(2) Uiso 1 1 d .
C164 C 0.4138(11) 0.4791(11) -0.7569(8) 0.041(5) Uiso 1 1 d .
H164 H 0.4628 0.4441 -0.7785 0.049 Uiso 1 1 calc R
N152 N 0.3878(7) 0.4644(7) -0.6976(5) 0.014(3) Uiso 1 1 d .
C165 C 0.4326(10) 0.3991(10) -0.6701(8) 0.033(4) Uiso 1 1 d .
C166 C 0.5005(11) 0.3463(11) -0.6969(9) 0.044(5) Uiso 1 1 d .
H166 H 0.5249 0.3542 -0.7382 0.053 Uiso 1 1 calc R
C167 C 0.5387(11) 0.2792(11) -0.6677(8) 0.036(4) Uiso 1 1 d .
H167 H 0.5875 0.2420 -0.6874 0.043 Uiso 1 1 calc R
C168 C 0.4995(10) 0.2725(11) -0.6091(8) 0.036(4) Uiso 1 1 d .
H168 H 0.5243 0.2289 -0.5874 0.043 Uiso 1 1 calc R
C169 C 0.4273(11) 0.3222(11) -0.5774(8) 0.038(5) Uiso 1 1 d .
H169 H 0.4036 0.3125 -0.5364 0.046 Uiso 1 1 calc R
C170 C 0.3899(9) 0.3891(9) -0.6092(7) 0.023(4) Uiso 1 1 d .
O154 O 0.3245(8) 0.4441(8) -0.5817(6) 0.056(4) Uiso 1 1 d .
O200 O 0.4264(6) 0.7031(7) -0.5577(5) 0.030(3) Uiso 1 1 d .
C200 C 0.5020(11) 0.6703(11) -0.5489(8) 0.040(5) Uiso 1 1 d .
H20A H 0.5267 0.7071 -0.5589 0.048 Uiso 1 1 calc R
H20B H 0.5332 0.6264 -0.5756 0.048 Uiso 1 1 calc R
H20C H 0.4987 0.6544 -0.5061 0.048 Uiso 1 1 calc R
O210 O 0.4193(6) 0.7988(6) -0.6742(5) 0.026(3) Uiso 1 1 d .
O220 O 0.2697(8) 1.1711(8) -0.8608(6) 0.051(4) Uiso 1 1 d .
O230 O 0.3673(8) 1.0355(8) -0.9188(6) 0.049(3) Uiso 1 1 d .
C230 C 0.448(3) 0.979(3) -0.951(2) 0.066(13) Uiso 0.50 1 d P
H23A H 0.4856 1.0037 -0.9600 0.079 Uiso 0.50 1 calc PR
H23B H 0.4457 0.9628 -0.9890 0.079 Uiso 0.50 1 calc PR
H23C H 0.4639 0.9359 -0.9240 0.079 Uiso 0.50 1 calc PR
O240 O 0.3858(7) 0.9547(7) -0.8025(5) 0.040(3) Uiso 1 1 d .
C240 C 0.4707(17) 0.9157(19) -0.8032(14) 0.104(10) Uiso 1 1 d .
H24A H 0.5021 0.9359 -0.8367 0.125 Uiso 1 1 calc R
H24B H 0.4874 0.8615 -0.8091 0.125 Uiso 1 1 calc R
H24C H 0.4778 0.9242 -0.7641 0.125 Uiso 1 1 calc R
O250 O 0.2971(10) 0.3778(10) -0.7092(7) 0.074(5) Uiso 1 1 d .
C250 C 0.343(2) 0.304(2) -0.7049(19) 0.152(16) Uiso 1 1 d .
H25A H 0.3167 0.2723 -0.7105 0.183 Uiso 1 1 calc R
H25B H 0.3538 0.2939 -0.6645 0.183 Uiso 1 1 calc R
H25C H 0.3928 0.2921 -0.7366 0.183 Uiso 1 1 calc R
O260 O 0.1908(8) 0.4996(8) -0.7518(6) 0.056(4) Uiso 1 1 d .
C260 C 0.1989(19) 0.4875(19) -0.8132(14) 0.107(10) Uiso 1 1 d .
H26A H 0.2380 0.4370 -0.8253 0.128 Uiso 1 1 calc R
H26B H 0.2156 0.5252 -0.8389 0.128 Uiso 1 1 calc R
H26C H 0.1486 0.4919 -0.8182 0.128 Uiso 1 1 calc R
O270 O 0.1835(7) 0.3679(7) -0.5928(5) 0.041(3) Uiso 1 1 d .
C270 C 0.1936(13) 0.2894(13) -0.5892(10) 0.059(6) Uiso 1 1 d .
H27A H 0.1971 0.2727 -0.6293 0.071 Uiso 1 1 calc R
H27B H 0.1488 0.2834 -0.5588 0.071 Uiso 1 1 calc R
H27C H 0.2416 0.2590 -0.5770 0.071 Uiso 1 1 calc R
O280 O 0.1012(6) 0.6874(7) -0.8394(5) 0.031(3) Uiso 1 1 d .
O290 O 0.0036(7) 0.8410(7) -0.8835(5) 0.034(3) Uiso 1 1 d .
C290 C -0.0167(12) 0.8347(12) -0.9379(9) 0.050(5) Uiso 1 1 d .
H29A H -0.0227 0.7866 -0.9374 0.060 Uiso 1 1 calc R
H29B H 0.0247 0.8368 -0.9739 0.060 Uiso 1 1 calc R
H29C H -0.0660 0.8763 -0.9396 0.060 Uiso 1 1 calc R

loop_
_atom_site_aniso_label
_atom_site_aniso_U_11
_atom_site_aniso_U_22
_atom_site_aniso_U_33
_atom_site_aniso_U_23
_atom_site_aniso_U_13
_atom_site_aniso_U_12
Ni1 0.0250(12) 0.0325(14) 0.0268(12) 0.0010(10) -0.0026(10) -0.0070(11)
Ni2 0.0212(11) 0.0172(11) 0.0129(10) -0.0021(8) -0.0055(8) 0.0050(9)
Ni3 0.0195(11) 0.0125(11) 0.0153(10) -0.0012(8) -0.0064(8) -0.0008(9)
Ni4 0.0138(10) 0.0129(11) 0.0094(10) -0.0019(8) 0.0010(8) 0.0053(9)
Ni5 0.0224(11) 0.0125(11) 0.0083(10) -0.0028(8) -0.0009(8) 0.0048(9)
Ni6 0.0428(14) 0.0165(12) 0.0236(12) -0.0017(9) -0.0137(10) -0.0053(11)
Ni7 0.0184(11) 0.0250(12) 0.0209(11) 0.0025(9) -0.0043(9) -0.0015(10)
Ni8 0.0168(11) 0.0150(11) 0.0098(10) -0.0003(8) -0.0009(8) 0.0082(9)
Ni9 0.0175(11) 0.0085(10) 0.0167(10) -0.0025(8) -0.0006(8) 0.0016(9)
Ni10 0.0207(11) 0.0159(11) 0.0157(10) 0.0007(8) -0.0026(8) -0.0056(9)
Ni11 0.0296(12) 0.0184(12) 0.0207(11) 0.0036(9) -0.0051(9) -0.0011(10)
Ni12 0.0457(15) 0.0159(12) 0.0385(13) -0.0009(10) -0.0169(11) -0.0082(11)

loop_
_atom_type_symbol
_atom_type_description
_atom_type_scat_dispersion_real
_atom_type_scat_dispersion_imag
_atom_type_scat_source
C C 0.0033 0.0016 'International Tables Vol C Tables 4.2.6.8 and 6.1.1.4'
H H 0.0000 0.0000 'International Tables Vol C Tables 4.2.6.8 and 6.1.1.4'
N N 0.0061 0.0033 'International Tables Vol C Tables 4.2.6.8 and 6.1.1.4'
O O 0.0106 0.0060 'International Tables Vol C Tables 4.2.6.8 and 6.1.1.4'
Ni Ni 0.3393 1.1124 'International Tables Vol C Tables 4.2.6.8 and 6.1.1.4'

loop_
_geom_angle_atom_site_label_1
_geom_angle_atom_site_label_2
_geom_angle_atom_site_label_3
_geom_angle
N1 Ni1 O3 82.7(5)
N1 Ni1 O240 94.7(5)
O3 Ni1 O240 93.5(5)
N1 Ni1 O1 90.7(5)
O3 Ni1 O1 172.1(4)
O240 Ni1 O1 82.8(4)
N1 Ni1 O230 171.1(6)
O3 Ni1 O230 90.7(5)
O240 Ni1 O230 91.6(5)
O1 Ni1 O230 96.4(5)
N1 Ni1 O220 91.7(6)
O3 Ni1 O220 94.2(5)
O240 Ni1 O220 170.5(5)
O1 Ni1 O220 90.1(5)
O230 Ni1 O220 82.8(5)
O2 Ni2 N121 163.8(5)
O2 Ni2 O123 89.0(4)
N121 Ni2 O123 83.9(5)
O2 Ni2 O121 95.2(4)
N121 Ni2 O121 89.7(5)
O123 Ni2 O121 170.4(4)
O2 Ni2 O1 77.0(4)
N121 Ni2 O1 117.9(5)
O123 Ni2 O1 94.1(4)
O121 Ni2 O1 95.3(4)
O2 Ni2 O153 67.9(4)
N121 Ni2 O153 97.6(4)
O123 Ni2 O153 91.0(4)
O121 Ni2 O153 82.6(4)
O1 Ni2 O153 144.5(4)
O2 Ni3 N2 94.9(5)
O2 Ni3 O4 177.5(5)
N2 Ni3 O4 87.6(5)
O2 Ni3 O153 82.0(4)
N2 Ni3 O153 172.4(5)
O4 Ni3 O153 95.6(4)
O31 Ni4 O121 83.0(4)
O31 Ni4 O33 166.5(4)
O121 Ni4 O33 99.1(4)
O31 Ni4 O122 104.0(4)
O121 Ni4 O122 79.4(4)
O33 Ni4 O122 89.5(4)
O31 Ni4 N31 88.7(4)
O121 Ni4 N31 148.4(4)
O33 Ni4 N31 82.7(4)
O122 Ni4 N31 132.2(4)
O151 Ni5 O31 89.2(4)
O151 Ni5 N151 91.6(5)
O31 Ni5 N151 163.5(5)
O151 Ni5 O32 93.2(4)
O31 Ni5 O32 79.5(4)
N151 Ni5 O32 116.9(4)
O151 Ni5 O153 169.8(4)
O31 Ni5 O153 97.9(4)
N151 Ni5 O153 79.4(5)
O32 Ni5 O153 95.3(4)
O34 Ni6 N32 85.2(5)
O34 Ni6 O290 97.0(5)
N32 Ni6 O290 100.4(5)
O34 Ni6 O32 175.8(5)
N32 Ni6 O32 92.7(4)
O290 Ni6 O32 86.9(4)
O34 Ni6 O280 92.8(5)
N32 Ni6 O280 161.5(5)
O290 Ni6 O280 98.1(5)
O32 Ni6 O280 88.0(4)
N61 Ni7 O63 84.9(5)
N61 Ni7 O200 99.1(5)
O63 Ni7 O200 96.3(5)
N61 Ni7 O61 92.4(4)
O63 Ni7 O61 174.8(5)
O200 Ni7 O61 88.5(4)
N61 Ni7 O210 162.4(5)
O63 Ni7 O210 93.5(5)
O200 Ni7 O210 98.5(4)
O61 Ni7 O210 87.8(4)
O62 Ni8 O122 87.1(4)
O62 Ni8 N122 165.8(5)
O122 Ni8 N122 92.0(5)
O62 Ni8 O61 77.6(4)
O122 Ni8 O61 93.8(4)
N122 Ni8 O61 116.6(4)
O62 Ni8 O124 99.5(4)
O122 Ni8 O124 171.0(4)
N122 Ni8 O124 80.1(5)
O61 Ni8 O124 93.6(4)
O62 Ni9 N62 90.0(4)
O62 Ni9 O64 168.2(4)
N62 Ni9 O64 81.5(5)
O62 Ni9 O151 102.8(4)
N62 Ni9 O151 132.4(4)
O64 Ni9 O151 89.0(4)
O62 Ni9 O152 81.2(4)
N62 Ni9 O152 147.7(5)
O64 Ni9 O152 101.6(4)
O151 Ni9 O152 79.9(4)
O91 Ni10 N91 96.1(5)
O91 Ni10 O93 177.0(5)
N91 Ni10 O93 86.9(5)
O91 Ni10 O124 81.8(5)
N91 Ni10 O124 174.2(5)
O93 Ni10 O124 95.2(4)
O154 Ni11 O91 88.0(5)
O154 Ni11 N152 82.1(5)
O91 Ni11 N152 160.9(4)
O154 Ni11 O152 170.4(5)
O91 Ni11 O152 98.4(5)
N152 Ni11 O152 89.7(5)
O154 Ni11 O92 93.2(5)
O91 Ni11 O92 78.2(4)
N152 Ni11 O92 118.4(4)
O152 Ni11 O92 95.2(4)
O154 Ni11 O124 94.2(5)
O91 Ni11 O124 66.5(4)
N152 Ni11 O124 97.9(4)
O152 Ni11 O124 81.8(4)
O92 Ni11 O124 143.6(4)
N92 Ni12 O94 83.7(5)
N92 Ni12 O92 90.8(5)
O94 Ni12 O92 174.4(5)
N92 Ni12 O250 173.9(6)
O94 Ni12 O250 90.3(6)
O92 Ni12 O250 95.2(6)
N92 Ni12 O260 96.8(6)
O94 Ni12 O260 95.7(5)
O92 Ni12 O260 83.5(5)
O250 Ni12 O260 83.0(6)
N92 Ni12 O270 90.7(5)
O94 Ni12 O270 94.3(5)
O92 Ni12 O270 87.2(4)
O250 Ni12 O270 90.5(6)
O260 Ni12 O270 168.1(5)
O1 C1 C6 126.7(14)
O1 C1 C2 116.0(13)
C6 C1 C2 117.3(14)
C1 O1 Ni1 122.4(9)
C1 O1 Ni2 112.6(9)
Ni1 O1 Ni2 123.8(5)
O2 C2 C1 114.1(13)
O2 C2 C3 122.5(12)
C1 C2 C3 122.6(13)
C2 O2 Ni3 126.5(9)
C2 O2 Ni2 117.7(9)
Ni3 O2 Ni2 109.8(5)
C4 C3 C14 121.9(13)
C4 C3 C2 117.3(12)
C14 C3 C2 120.4(12)
C5 C4 C3 120.6(14)
C5 C4 H4 119.7
C3 C4 H4 119.7
C4 C5 C6 121.9(14)
C4 C5 H5 119.1
C6 C5 H5 119.1
C5 C6 C1 120.0(14)
C5 C6 C7 115.4(14)
C1 C6 C7 124.6(15)
N1 C7 C6 124.3(16)
N1 C7 H7 117.9
C6 C7 H7 117.9
C7 N1 C8 123.9(15)
C7 N1 Ni1 125.0(12)
C8 N1 Ni1 110.1(11)
C13 C8 N1 113.6(15)
C13 C8 C9 123.0(16)
N1 C8 C9 122.4(17)
C10 C9 C8 116.6(18)
C10 C9 H9 121.7
C8 C9 H9 121.7
C9 C10 C11 121.4(19)
C9 C10 H10 119.3
C11 C10 H10 119.3
C12 C11 C10 118(2)
C12 C11 H11 120.8
C10 C11 H11 120.8
C11 C12 C13 126(2)
C11 C12 H12 117.1
C13 C12 H12 117.1
O3 C13 C12 123.8(18)
O3 C13 C8 121.6(16)
C12 C13 C8 114.1(17)
C13 O3 Ni1 109.3(11)
N2 C14 C3 128.4(14)
N2 C14 H14 115.8
C3 C14 H14 115.8
C14 N2 C15 125.8(13)
C14 N2 Ni3 124.5(10)
C15 N2 Ni3 109.7(9)
C16 C15 C20 124.7(14)
C16 C15 N2 122.4(14)
C20 C15 N2 112.9(13)
C15 C16 C17 114.0(16)
C15 C16 H16 123.0
C17 C16 H16 123.0
C18 C17 C16 122.1(19)
C18 C17 H17 118.9
C16 C17 H17 118.9
C19 C18 C17 119.0(16)
C19 C18 H18 120.5
C17 C18 H18 120.5
C18 C19 C20 121.8(15)
C18 C19 H19 119.1
C20 C19 H19 119.1
O4 C20 C19 123.2(13)
O4 C20 C15 118.7(12)
C19 C20 C15 117.8(13)
C20 O4 Ni3 111.1(8)
O31 C31 C32 120.5(12)
O31 C31 C36 122.7(11)
C32 C31 C36 116.7(12)
C31 O31 Ni4 134.5(8)
C31 O31 Ni5 113.3(8)
Ni4 O31 Ni5 111.8(5)
O32 C32 C31 112.3(12)
O32 C32 C33 126.1(13)
C31 C32 C33 121.6(13)
C32 O32 Ni6 123.4(9)
C32 O32 Ni5 111.9(8)
Ni6 O32 Ni5 124.5(5)
C34 C33 C32 120.3(13)
C34 C33 C44 115.5(14)
C32 C33 C44 124.0(14)
C33 C34 C35 118.3(14)
C33 C34 H34 120.8
C35 C34 H34 120.8
C36 C35 C34 123.3(15)
C36 C35 H35 118.4
C34 C35 H35 118.4
C35 C36 C37 121.8(13)
C35 C36 C31 119.5(13)
C37 C36 C31 118.4(12)
N31 C37 C36 131.0(13)
N31 C37 H37 114.5
C36 C37 H37 114.5
C37 N31 C38 123.1(12)
C37 N31 Ni4 124.5(9)
C38 N31 Ni4 112.1(8)
C39 C38 N31 127.5(13)
C39 C38 C43 118.6(13)
N31 C38 C43 113.9(12)
C38 C39 C40 123.6(16)
C38 C39 H39 118.2
C40 C39 H39 118.2
C41 C40 C39 115.3(16)
C41 C40 H40 122.4
C39 C40 H40 122.4
C40 C41 C42 123.5(16)
C40 C41 H41 118.2
C42 C41 H41 118.2
C43 C42 C41 118.8(16)
C43 C42 H42 120.6
C41 C42 H42 120.6
C42 C43 O33 120.6(14)
C42 C43 C38 120.1(14)
O33 C43 C38 119.3(13)
C43 O33 Ni4 111.4(9)
N32 C44 C33 127.5(15)
N32 C44 H44 116.3
C33 C44 H44 116.3
C44 N32 C45 124.2(13)
C44 N32 Ni6 125.2(10)
C45 N32 Ni6 110.4(10)
C46 C45 C50 122.8(16)
C46 C45 N32 124.6(16)
C50 C45 N32 112.6(14)
C45 C46 C47 119.4(19)
C45 C46 H46 120.3
C47 C46 H46 120.3
C48 C47 C46 118(2)
C48 C47 H47 120.9
C46 C47 H47 120.9
C49 C48 C47 123(2)
C49 C48 H48 118.6
C47 C48 H48 118.6
C48 C49 C50 121(2)
C48 C49 H49 119.3
C50 C49 H49 119.3
O34 C50 C49 124.4(17)
O34 C50 C45 120.3(15)
C49 C50 C45 115.1(17)
C50 O34 Ni6 110.2(11)
O61 C61 C62 116.1(11)
O61 C61 C66 125.4(11)
C62 C61 C66 118.2(12)
C61 O61 Ni7 125.8(8)
C61 O61 Ni8 111.0(8)
Ni7 O61 Ni8 122.9(5)
O62 C62 C61 115.4(12)
O62 C62 C63 122.0(12)
C61 C62 C63 122.5(13)
C62 O62 Ni8 116.0(8)
C62 O62 Ni9 131.0(9)
Ni8 O62 Ni9 111.6(5)
C64 C63 C62 116.9(13)
C64 C63 C74 120.6(13)
C62 C63 C74 122.5(13)
C65 C64 C63 120.9(13)
C65 C64 H64 119.5
C63 C64 H64 119.5
C64 C65 C66 121.9(13)
C64 C65 H65 119.0
C66 C65 H65 119.0
C65 C66 C61 119.4(12)
C65 C66 C67 119.3(12)
C61 C66 C67 121.2(12)
N61 C67 C66 127.2(14)
N61 C67 H67 116.4
C66 C67 H67 116.4
C67 N61 C68 120.6(14)
C67 N61 Ni7 127.0(10)
C68 N61 Ni7 111.8(10)
C69 C68 N61 129.5(16)
C69 C68 C73 117.1(16)
N61 C68 C73 113.0(14)
C68 C69 C70 124.2(16)
C68 C69 H69 117.9
C70 C69 H69 117.9
C69 C70 C71 116.7(17)
C69 C70 H70 121.6
C71 C70 H70 121.6
C72 C71 C70 120.4(17)
C72 C71 H71 119.8
C70 C71 H71 119.8
C71 C72 C73 120.7(17)
C71 C72 H72 119.6
C73 C72 H72 119.6
O63 C73 C72 117.9(15)
O63 C73 C68 121.3(15)
C72 C73 C68 120.8(15)
C73 O63 Ni7 108.4(10)
N62 C74 C63 128.8(14)
N62 C74 H74 115.6
C63 C74 H74 115.6
C74 N62 C75 121.5(12)
C74 N62 Ni9 125.3(10)
C75 N62 Ni9 112.6(9)
C76 C75 N62 130.2(14)
C76 C75 C80 115.9(14)
N62 C75 C80 113.9(12)
C75 C76 C77 124.8(17)
C75 C76 H76 117.6
C77 C76 H76 117.6
C76 C77 C78 118.0(17)
C76 C77 H77 121.0
C78 C77 H77 121.0
C79 C78 C77 121.2(17)
C79 C78 H78 119.4
C77 C78 H78 119.4
C78 C79 C80 119.1(17)
C78 C79 H79 120.5
C80 C79 H79 120.5
O64 C80 C79 119.8(15)
O64 C80 C75 119.2(13)
C79 C80 C75 121.0(15)
C80 O64 Ni9 112.1(10)
O91 C91 C96 120.2(13)
O91 C91 C92 115.5(13)
C96 C91 C92 124.3(14)
C91 O91 Ni10 129.9(9)
C91 O91 Ni11 116.0(9)
Ni10 O91 Ni11 111.6(6)
O92 C92 C91 117.1(13)
O92 C92 C93 125.5(13)
C91 C92 C93 117.3(13)
C92 O92 Ni12 121.2(9)
C92 O92 Ni11 112.3(8)
Ni12 O92 Ni11 124.5(5)
C92 C93 C104 128.9(13)
C92 C93 C94 117.6(13)
C104 C93 C94 113.4(13)
C95 C94 C93 123.2(16)
C95 C94 H94 118.4
C93 C94 H94 118.4
C94 C95 C96 119.5(16)
C94 C95 H95 120.3
C96 C95 H95 120.3
C91 C96 C95 117.7(13)
C91 C96 C97 123.7(13)
C95 C96 C97 118.4(13)
N91 C97 C96 123.9(13)
N91 C97 H97 118.1
C96 C97 H97 118.1
C97 N91 C98 124.5(13)
C97 N91 Ni10 124.7(10)
C98 N91 Ni10 110.6(9)
C103 C98 C99 122.9(13)
C103 C98 N91 113.2(13)
C99 C98 N91 123.8(13)
C98 C99 C100 117.8(14)
C98 C99 H99 121.1
C100 C99 H99 121.1
C101 C100 C99 119.8(15)
C101 C100 H100 120.1
C99 C100 H100 120.1
C100 C101 C102 119.3(15)
C100 C101 H101 120.3
C102 C101 H101 120.3
C103 C102 C101 122.1(14)
C103 C102 H102 118.9
C101 C102 H102 118.9
O93 C103 C98 117.6(13)
O93 C103 C102 124.5(14)
C98 C103 C102 117.8(14)
C103 O93 Ni10 111.5(9)
N92 C104 C93 118.2(13)
N92 C104 H104 120.9
C93 C104 H104 120.9
C104 N92 C105 118.8(13)
C104 N92 Ni12 129.6(10)
C105 N92 Ni12 110.9(10)
C106 C105 C110 122.9(15)
C106 C105 N92 123.8(15)
C110 C105 N92 113.0(13)
C107 C106 C105 115.3(18)
C107 C106 H106 122.3
C105 C106 H106 122.3
C108 C107 C106 122(2)
C108 C107 H107 119.1
C106 C107 H107 119.1
C109 C108 C107 122.3(19)
C109 C108 H108 118.8
C107 C108 H108 118.8
C108 C109 C110 122.3(17)
C108 C109 H109 118.9
C110 C109 H109 118.9
O94 C110 C109 126.3(15)
O94 C110 C105 118.6(14)
C109 C110 C105 115.1(14)
C110 O94 Ni12 112.1(11)
C126 C121 O121 128.2(14)
C126 C121 C122 121.9(15)
O121 C121 C122 109.6(12)
C121 O121 Ni4 114.8(8)
C121 O121 Ni2 121.1(9)
Ni4 O121 Ni2 115.7(5)
O122 C122 C123 122.0(13)
O122 C122 C121 119.0(12)
C123 C122 C121 119.0(13)
C122 O122 Ni8 125.5(9)
C122 O122 Ni4 110.6(8)
Ni8 O122 Ni4 123.6(5)
C122 C123 C134 128.1(14)
C122 C123 C124 116.7(15)
C134 C123 C124 115.1(15)
C125 C124 C123 122.0(19)
C125 C124 H124 119.0
C123 C124 H124 119.0
C126 C125 C124 117.4(18)
C126 C125 H125 121.3
C124 C125 H125 121.3
C121 C126 C125 122.7(16)
C121 C126 C127 124.1(16)
C125 C126 C127 113.1(15)
N121 C127 C126 124.8(15)
N121 C127 H127 117.6
C126 C127 H127 117.6
C127 N121 C128 121.5(14)
C127 N121 Ni2 128.8(11)
C128 N121 Ni2 109.5(10)
C129 C128 C133 123.9(15)
C129 C128 N121 122.3(15)
C133 C128 N121 113.9(13)
C130 C129 C128 114.9(16)
C130 C129 H129 122.6
C128 C129 H129 122.6
C131 C130 C129 120.9(16)
C131 C130 H130 119.5
C129 C130 H130 119.5
C130 C131 C132 123.7(16)
C130 C131 H131 118.2
C132 C131 H131 118.2
C133 C132 C131 118.5(17)
C133 C132 H132 120.7
C131 C132 H132 120.7
O123 C133 C132 121.9(17)
O123 C133 C128 120.4(15)
C132 C133 C128 117.5(16)
C133 O123 Ni2 112.3(11)
N122 C134 C123 124.2(15)
N122 C134 H134 117.9
C123 C134 H134 117.9
C134 N122 C135 120.6(13)
C134 N122 Ni8 125.2(11)
C135 N122 Ni8 114.0(9)
N122 C135 C136 127.9(13)
N122 C135 C140 115.2(12)
C136 C135 C140 116.9(13)
C135 C136 C137 125.4(16)
C135 C136 H136 117.3
C137 C136 H136 117.3
C138 C137 C136 114.5(17)
C138 C137 H137 122.7
C136 C137 H137 122.7
C139 C138 C137 123.5(17)
C139 C138 H138 118.3
C137 C138 H138 118.3
C138 C139 C140 121.5(16)
C138 C139 H139 119.2
C140 C139 H139 119.2
O124 C140 C139 125.2(13)
O124 C140 C135 116.7(12)
C139 C140 C135 118.0(13)
C140 O124 Ni10 124.7(8)
C140 O124 Ni8 111.2(8)
Ni10 O124 Ni8 112.9(5)
C140 O124 Ni11 108.8(8)
Ni10 O124 Ni11 93.9(4)
Ni8 O124 Ni11 100.7(4)
O151 C151 C156 124.2(14)
O151 C151 C152 116.9(13)
C156 C151 C152 118.7(14)
C151 O151 Ni5 126.8(10)
C151 O151 Ni9 110.4(9)
Ni5 O151 Ni9 122.8(5)
O152 C152 C153 126.3(13)
O152 C152 C151 115.0(13)
C153 C152 C151 118.4(13)
C152 O152 Ni11 124.8(9)
C152 O152 Ni9 111.5(8)
Ni11 O152 Ni9 114.4(5)
C152 C153 C154 119.5(15)
C152 C153 C164 123.0(15)
C154 C153 C164 117.4(16)
C155 C154 C153 123.3(18)
C155 C154 H154 118.4
C153 C154 H154 118.4
C154 C155 C156 119.1(19)
C154 C155 H155 120.4
C156 C155 H155 120.4
C151 C156 C155 121.0(16)
C151 C156 C157 121.8(16)
C155 C156 C157 117.1(16)
N151 C157 C156 130.2(16)
N151 C157 H157 114.9
C156 C157 H157 114.9
C157 N151 C158 122.9(13)
C157 N151 Ni5 121.7(11)
C158 N151 Ni5 114.8(10)
C159 C158 C163 120.7(13)
C159 C158 N151 124.9(14)
C163 C158 N151 114.3(12)
C158 C159 C160 118.8(15)
C158 C159 H159 120.6
C160 C159 H159 120.6
C159 C160 C161 118.8(15)
C159 C160 H160 120.6
C161 C160 H160 120.6
C162 C161 C160 120.3(15)
C162 C161 H161 119.9
C160 C161 H161 119.9
C161 C162 C163 119.9(15)
C161 C162 H162 120.0
C163 C162 H162 120.0
O153 C163 C162 121.1(13)
O153 C163 C158 118.2(12)
C162 C163 C158 120.7(12)
C163 O153 Ni3 126.7(8)
C163 O153 Ni5 109.7(8)
Ni3 O153 Ni5 111.3(5)
C163 O153 Ni2 110.0(8)
Ni3 O153 Ni2 93.6(4)
Ni5 O153 Ni2 101.6(4)
N152 C164 C153 126.2(17)
N152 C164 H164 116.9
C153 C164 H164 116.9
C164 N152 C165 120.1(14)
C164 N152 Ni11 126.5(11)
C165 N152 Ni11 113.4(10)
C166 C165 N152 127.1(16)
C166 C165 C170 121.2(17)
N152 C165 C170 111.0(14)
C165 C166 C167 123.9(19)
C165 C166 H166 118.0
C167 C166 H166 118.0
C168 C167 C166 113.9(18)
C168 C167 H167 123.0
C166 C167 H167 123.0
C167 C168 C169 127.2(18)
C167 C168 H168 116.4
C169 C168 H168 116.4
C168 C169 C170 117.0(17)
C168 C169 H169 121.5
C170 C169 H169 121.5
O154 C170 C169 122.3(15)
O154 C170 C165 120.5(15)
C169 C170 C165 116.5(15)
C170 O154 Ni11 111.9(11)
C200 O200 Ni7 129.0(11)
O200 C200 H20A 109.5
O200 C200 H20B 109.5
H20A C200 H20B 109.5
O200 C200 H20C 109.5
H20A C200 H20C 109.5
H20B C200 H20C 109.5
C230 O230 Ni1 124.1(19)
O230 C230 H23A 109.5
O230 C230 H23B 109.5
H23A C230 H23B 109.5
O230 C230 H23C 109.5
H23A C230 H23C 109.5
H23B C230 H23C 109.5
C240 O240 Ni1 125.2(15)
O240 C240 H24A 109.5
O240 C240 H24B 109.5
H24A C240 H24B 109.5
O240 C240 H24C 109.5
H24A C240 H24C 109.5
H24B C240 H24C 109.5
C250 O250 Ni12 129(2)
O250 C250 H25A 109.5
O250 C250 H25B 109.5
H25A C250 H25B 109.5
O250 C250 H25C 109.5
H25A C250 H25C 109.5
H25B C250 H25C 109.5
C260 O260 Ni12 130.3(17)
O260 C260 H26A 109.5
O260 C260 H26B 109.5
H26A C260 H26B 109.5
O260 C260 H26C 109.5
H26A C260 H26C 109.5
H26B C260 H26C 109.5
C270 O270 Ni12 122.2(11)
O270 C270 H27A 109.5
O270 C270 H27B 109.5
H27A C270 H27B 109.5
O270 C270 H27C 109.5
H27A C270 H27C 109.5
H27B C270 H27C 109.5
C290 O290 Ni6 122.5(11)
O290 C290 H29A 109.5
O290 C290 H29B 109.5
H29A C290 H29B 109.5
O290 C290 H29C 109.5
H29A C290 H29C 109.5
H29B C290 H29C 109.5

loop_
_geom_bond_atom_site_label_1
_geom_bond_atom_site_label_2
_geom_bond_distance
Ni1 N1 2.010(14)
Ni1 O3 2.030(12)
Ni1 O240 2.054(13)
Ni1 O1 2.065(10)
Ni1 O230 2.068(13)
Ni1 O220 2.115(14)
Ni2 O2 1.982(11)
Ni2 N121 2.003(13)
Ni2 O123 2.003(11)
Ni2 O121 2.052(10)
Ni2 O1 2.116(10)
Ni2 O153 2.380(10)
Ni3 O2 1.849(10)
Ni3 N2 1.867(12)
Ni3 O4 1.896(9)
Ni3 O153 1.899(10)
Ni4 O31 1.934(9)
Ni4 O121 2.018(10)
Ni4 O33 2.021(10)
Ni4 O122 2.031(10)
Ni4 N31 2.047(11)
Ni5 O151 1.970(11)
Ni5 O31 1.978(9)
Ni5 N151 1.991(12)
Ni5 O32 2.058(10)
Ni5 O153 2.094(10)
Ni6 O34 1.983(13)
Ni6 N32 1.992(13)
Ni6 O290 2.001(12)
Ni6 O32 2.029(10)
Ni6 O280 2.043(12)
Ni7 N61 1.960(12)
Ni7 O63 1.996(12)
Ni7 O200 2.011(12)
Ni7 O61 2.016(9)
Ni7 O210 2.026(10)
Ni8 O62 1.940(10)
Ni8 O122 1.982(10)
Ni8 N122 2.005(13)
Ni8 O61 2.078(9)
Ni8 O124 2.103(10)
Ni9 O62 1.978(9)
Ni9 N62 2.030(12)
Ni9 O64 2.035(11)
Ni9 O151 2.050(11)
Ni9 O152 2.062(11)
Ni10 O91 1.796(11)
Ni10 N91 1.834(13)
Ni10 O93 1.844(10)
Ni10 O124 1.902(10)
Ni11 O154 2.001(14)
Ni11 O91 2.002(11)
Ni11 N152 2.009(12)
Ni11 O152 2.047(11)
Ni11 O92 2.114(10)
Ni11 O124 2.377(10)
Ni12 N92 1.987(13)
Ni12 O94 2.025(13)
Ni12 O92 2.030(11)
Ni12 O250 2.047(17)
Ni12 O260 2.078(14)
Ni12 O270 2.125(12)
C1 O1 1.330(18)
C1 C6 1.39(2)
C1 C2 1.41(2)
C2 O2 1.326(17)
C2 C3 1.414(19)
C3 C4 1.380(19)
C3 C14 1.402(19)
C4 C5 1.37(2)
C4 H4 0.9500
C5 C6 1.38(2)
C5 H5 0.9500
C6 C7 1.47(2)
C7 N1 1.31(2)
C7 H7 0.9500
N1 C8 1.41(2)
C8 C13 1.41(3)
C8 C9 1.45(2)
C9 C10 1.39(3)
C9 H9 0.9500
C10 C11 1.42(3)
C10 H10 0.9500
C11 C12 1.35(3)
C11 H11 0.9500
C12 C13 1.41(3)
C12 H12 0.9500
C13 O3 1.29(2)
C14 N2 1.280(18)
C14 H14 0.9500
N2 C15 1.470(18)
C15 C16 1.36(2)
C15 C20 1.39(2)
C16 C17 1.45(3)
C16 H16 0.9500
C17 C18 1.38(2)
C17 H17 0.9500
C18 C19 1.35(2)
C18 H18 0.9500
C19 C20 1.37(2)
C19 H19 0.9500
C20 O4 1.331(16)
C31 O31 1.281(16)
C31 C32 1.411(19)
C31 C36 1.469(19)
C32 O32 1.355(18)
C32 C33 1.41(2)
C33 C34 1.38(2)
C33 C44 1.42(2)
C34 C35 1.42(2)
C34 H34 0.9500
C35 C36 1.35(2)
C35 H35 0.9500
C36 C37 1.454(19)
C37 N31 1.266(17)
C37 H37 0.9500
N31 C38 1.409(17)
C38 C39 1.34(2)
C38 C43 1.44(2)
C39 C40 1.41(2)
C39 H39 0.9500
C40 C41 1.36(2)
C40 H40 0.9500
C41 C42 1.42(2)
C41 H41 0.9500
C42 C43 1.33(2)
C42 H42 0.9500
C43 O33 1.371(18)
C44 N32 1.303(19)
C44 H44 0.9500
N32 C45 1.45(2)
C45 C46 1.36(2)
C45 C50 1.44(2)
C46 C47 1.39(3)
C46 H46 0.9500
C47 C48 1.39(3)
C47 H47 0.9500
C48 C49 1.34(3)
C48 H48 0.9500
C49 C50 1.40(3)
C49 H49 0.9500
C50 O34 1.36(2)
C61 O61 1.324(15)
C61 C62 1.360(19)
C61 C66 1.431(18)
C62 O62 1.341(17)
C62 C63 1.43(2)
C63 C64 1.41(2)
C63 C74 1.46(2)
C64 C65 1.347(19)
C64 H64 0.9500
C65 C66 1.390(19)
C65 H65 0.9500
C66 C67 1.50(2)
C67 N61 1.251(19)
C67 H67 0.9500
N61 C68 1.40(2)
C68 C69 1.37(2)
C68 C73 1.41(2)
C69 C70 1.39(2)
C69 H69 0.9500
C70 C71 1.43(3)
C70 H70 0.9500
C71 C72 1.36(2)
C71 H71 0.9500
C72 C73 1.39(2)
C72 H72 0.9500
C73 O63 1.35(2)
C74 N62 1.281(18)
C74 H74 0.9500
N62 C75 1.396(18)
C75 C76 1.35(2)
C75 C80 1.44(2)
C76 C77 1.35(2)
C76 H76 0.9500
C77 C78 1.39(2)
C77 H77 0.9500
C78 C79 1.37(2)
C78 H78 0.9500
C79 C80 1.37(2)
C79 H79 0.9500
C80 O64 1.324(19)
C91 O91 1.365(18)
C91 C96 1.39(2)
C91 C92 1.39(2)
C92 O92 1.346(18)
C92 C93 1.39(2)
C93 C104 1.45(2)
C93 C94 1.46(2)
C94 C95 1.31(2)
C94 H94 0.9500
C95 C96 1.41(2)
C95 H95 0.9500
C96 C97 1.443(19)
C97 N91 1.358(19)
C97 H97 0.9500
N91 C98 1.426(18)
C98 C103 1.34(2)
C98 C99 1.40(2)
C99 C100 1.40(2)
C99 H99 0.9500
C100 C101 1.35(2)
C100 H100 0.9500
C101 C102 1.40(2)
C101 H101 0.9500
C102 C103 1.35(2)
C102 H102 0.9500
C103 O93 1.342(18)
C104 N92 1.322(19)
C104 H104 0.9500
N92 C105 1.48(2)
C105 C106 1.44(2)
C105 C110 1.46(2)
C106 C107 1.40(3)
C106 H106 0.9500
C107 C108 1.37(3)
C107 H107 0.9500
C108 C109 1.35(2)
C108 H108 0.9500
C109 C110 1.40(2)
C109 H109 0.9500
C110 O94 1.329(19)
C121 C126 1.31(2)
C121 O121 1.374(18)
C121 C122 1.47(2)
C122 O122 1.348(17)
C122 C123 1.41(2)
C123 C134 1.42(2)
C123 C124 1.45(3)
C124 C125 1.43(3)
C124 H124 0.9500
C125 C126 1.40(3)
C125 H125 0.9500
C126 C127 1.47(2)
C127 N121 1.24(2)
C127 H127 0.9500
N121 C128 1.47(2)
C128 C129 1.40(2)
C128 C133 1.41(2)
C129 C130 1.40(2)
C129 H129 0.9500
C130 C131 1.35(2)
C130 H130 0.9500
C131 C132 1.37(2)
C131 H131 0.9500
C132 C133 1.37(2)
C132 H132 0.9500
C133 O123 1.31(2)
C134 N122 1.29(2)
C134 H134 0.9500
N122 C135 1.381(18)
C135 C136 1.38(2)
C135 C140 1.45(2)
C136 C137 1.41(2)
C136 H136 0.9500
C137 C138 1.38(2)
C137 H137 0.9500
C138 C139 1.37(2)
C138 H138 0.9500
C139 C140 1.39(2)
C139 H139 0.9500
C140 O124 1.353(17)
C151 O151 1.348(19)
C151 C156 1.39(2)
C151 C152 1.47(2)
C152 O152 1.332(17)
C152 C153 1.38(2)
C153 C154 1.42(2)
C153 C164 1.44(2)
C154 C155 1.32(3)
C154 H154 0.9500
C155 C156 1.42(3)
C155 H155 0.9500
C156 C157 1.43(2)
C157 N151 1.31(2)
C157 H157 0.9500
N151 C158 1.389(18)
C158 C159 1.38(2)
C158 C163 1.39(2)
C159 C160 1.42(2)
C159 H159 0.9500
C160 C161 1.42(2)
C160 H160 0.9500
C161 C162 1.37(2)
C161 H161 0.9500
C162 C163 1.38(2)
C162 H162 0.9500
C163 O153 1.371(16)
C164 N152 1.34(2)
C164 H164 0.9500
N152 C165 1.41(2)
C165 C166 1.33(3)
C165 C170 1.43(2)
C166 C167 1.41(3)
C166 H166 0.9500
C167 C168 1.35(2)
C167 H167 0.9500
C168 C169 1.38(3)
C168 H168 0.9500
C169 C170 1.43(2)
C169 H169 0.9500
C170 O154 1.33(2)
O200 C200 1.41(2)
C200 H20A 0.9800
C200 H20B 0.9800
C200 H20C 0.9800
O230 C230 1.52(5)
C230 H23A 0.9800
C230 H23B 0.9800
C230 H23C 0.9800
O240 C240 1.50(3)
C240 H24A 0.9800
C240 H24B 0.9800
C240 H24C 0.9800
O250 C250 1.36(4)
C250 H25A 0.9800
C250 H25B 0.9800
C250 H25C 0.9800
O260 C260 1.40(3)
C260 H26A 0.9800
C260 H26B 0.9800
C260 H26C 0.9800
O270 C270 1.45(2)
C270 H27A 0.9800
C270 H27B 0.9800
C270 H27C 0.9800
O290 C290 1.43(2)
C290 H29A 0.9800
C290 H29B 0.9800
C290 H29C 0.9800

loop_
_geom_torsion_atom_site_label_1
_geom_torsion_atom_site_label_2
_geom_torsion_atom_site_label_3
_geom_torsion_atom_site_label_4
_geom_torsion
C6 C1 O1 Ni1 -15(2)
C2 C1 O1 Ni1 162.2(10)
C6 C1 O1 Ni2 176.8(13)
C2 C1 O1 Ni2 -6.0(16)
N1 Ni1 O1 C1 24.4(11)
O3 Ni1 O1 C1 56(4)
O240 Ni1 O1 C1 119.1(11)
O230 Ni1 O1 C1 -150.1(11)
O220 Ni1 O1 C1 -67.4(11)
N1 Ni1 O1 Ni2 -168.8(7)
O3 Ni1 O1 Ni2 -137(3)
O240 Ni1 O1 Ni2 -74.1(6)
O230 Ni1 O1 Ni2 16.7(7)
O220 Ni1 O1 Ni2 99.5(6)
O2 Ni2 O1 C1 -2.6(9)
N121 Ni2 O1 C1 170.7(9)
O123 Ni2 O1 C1 85.4(10)
O121 Ni2 O1 C1 -96.8(10)
O153 Ni2 O1 C1 -12.2(13)
O2 Ni2 O1 Ni1 -170.6(7)
N121 Ni2 O1 Ni1 2.7(8)
O123 Ni2 O1 Ni1 -82.7(6)
O121 Ni2 O1 Ni1 95.2(6)
O153 Ni2 O1 Ni1 179.8(4)
O1 C1 C2 O2 15.7(19)
C6 C1 C2 O2 -166.8(13)
O1 C1 C2 C3 -174.3(13)
C6 C1 C2 C3 3(2)
C1 C2 O2 Ni3 -168.3(10)
C3 C2 O2 Ni3 21.7(19)
C1 C2 O2 Ni2 -18.5(16)
C3 C2 O2 Ni2 171.6(10)
N2 Ni3 O2 C2 -11.9(12)
O4 Ni3 O2 C2 161(10)
O153 Ni3 O2 C2 175.1(12)
N2 Ni3 O2 Ni2 -163.7(6)
O4 Ni3 O2 Ni2 9(11)
O153 Ni3 O2 Ni2 23.3(5)
N121 Ni2 O2 C2 -146.8(16)
O123 Ni2 O2 C2 -82.8(10)
O121 Ni2 O2 C2 105.9(10)
O1 Ni2 O2 C2 11.7(9)
O153 Ni2 O2 C2 -174.3(11)
N121 Ni2 O2 Ni3 8(2)
O123 Ni2 O2 Ni3 71.8(6)
O121 Ni2 O2 Ni3 -99.5(5)
O1 Ni2 O2 Ni3 166.2(6)
O153 Ni2 O2 Ni3 -19.7(4)
O2 C2 C3 C4 169.1(13)
C1 C2 C3 C4 0(2)
O2 C2 C3 C14 -17(2)
C1 C2 C3 C14 173.7(14)
C14 C3 C4 C5 -178.9(14)
C2 C3 C4 C5 -5(2)
C3 C4 C5 C6 8(2)
C4 C5 C6 C1 -4(2)
C4 C5 C6 C7 175.4(15)
O1 C1 C6 C5 176.2(14)
C2 C1 C6 C5 -1(2)
O1 C1 C6 C7 -4(3)
C2 C1 C6 C7 179.2(15)
C5 C6 C7 N1 -176.5(16)
C1 C6 C7 N1 3(3)
C6 C7 N1 C8 -175.7(17)
C6 C7 N1 Ni1 16(3)
O3 Ni1 N1 C7 158.8(16)
O240 Ni1 N1 C7 -108.3(15)
O1 Ni1 N1 C7 -25.4(15)
O230 Ni1 N1 C7 117(4)
O220 Ni1 N1 C7 64.7(16)
O3 Ni1 N1 C8 -10.5(12)
O240 Ni1 N1 C8 82.4(12)
O1 Ni1 N1 C8 165.3(12)
O230 Ni1 N1 C8 -53(4)
O220 Ni1 N1 C8 -104.5(12)
C7 N1 C8 C13 -164.4(17)
Ni1 N1 C8 C13 5(2)
C7 N1 C8 C9 26(3)
Ni1 N1 C8 C9 -164.4(15)
C13 C8 C9 C10 10(3)
N1 C8 C9 C10 178.1(18)
C8 C9 C10 C11 -4(3)
C9 C10 C11 C12 0(3)
C10 C11 C12 C13 -1(4)
C11 C12 C13 O3 178(2)
C11 C12 C13 C8 6(3)
N1 C8 C13 O3 8(3)
C9 C8 C13 O3 177.8(18)
N1 C8 C13 C12 -179.5(17)
C9 C8 C13 C12 -10(3)
C12 C13 O3 Ni1 171.8(17)
C8 C13 O3 Ni1 -17(2)
N1 Ni1 O3 C13 14.7(12)
O240 Ni1 O3 C13 -79.7(12)
O1 Ni1 O3 C13 -18(4)
O230 Ni1 O3 C13 -171.3(12)
O220 Ni1 O3 C13 105.9(12)
C4 C3 C14 N2 177.5(14)
C2 C3 C14 N2 4(2)
C3 C14 N2 C15 -176.9(14)
C3 C14 N2 Ni3 4(2)
O2 Ni3 N2 C14 -0.5(13)
O4 Ni3 N2 C14 179.8(12)
O153 Ni3 N2 C14 65(4)
O2 Ni3 N2 C15 180.0(9)
O4 Ni3 N2 C15 0.3(9)
O153 Ni3 N2 C15 -115(3)
C14 N2 C15 C16 -2(2)
Ni3 N2 C15 C16 177.7(13)
C14 N2 C15 C20 179.2(14)
Ni3 N2 C15 C20 -1.3(15)
C20 C15 C16 C17 -3(3)
N2 C15 C16 C17 177.8(15)
C15 C16 C17 C18 6(3)
C16 C17 C18 C19 -2(3)
C17 C18 C19 C20 -5(2)
C18 C19 C20 O4 -178.7(14)
C18 C19 C20 C15 8(2)
C16 C15 C20 O4 -177.0(15)
N2 C15 C20 O4 2.0(19)
C16 C15 C20 C19 -3(2)
N2 C15 C20 C19 175.6(13)
C19 C20 O4 Ni3 -174.9(12)
C15 C20 O4 Ni3 -1.7(16)
O2 Ni3 O4 C20 -172(10)
N2 Ni3 O4 C20 0.7(9)
O153 Ni3 O4 C20 173.8(9)
C32 C31 O31 Ni4 -178.1(10)
C36 C31 O31 Ni4 0(2)
C32 C31 O31 Ni5 9.2(16)
C36 C31 O31 Ni5 -173.1(10)
O121 Ni4 O31 C31 -150.3(13)
O33 Ni4 O31 C31 -51(2)
O122 Ni4 O31 C31 132.5(12)
N31 Ni4 O31 C31 -0.8(13)
O121 Ni4 O31 Ni5 22.4(5)
O33 Ni4 O31 Ni5 122.1(16)
O122 Ni4 O31 Ni5 -54.8(5)
N31 Ni4 O31 Ni5 171.9(5)
O151 Ni5 O31 C31 -105.7(9)
N151 Ni5 O31 C31 161.3(15)
O32 Ni5 O31 C31 -12.3(9)
O153 Ni5 O31 C31 81.7(9)
O151 Ni5 O31 Ni4 79.9(5)
N151 Ni5 O31 Ni4 -13.1(19)
O32 Ni5 O31 Ni4 173.3(5)
O153 Ni5 O31 Ni4 -92.7(5)
O31 C31 C32 O32 3.0(19)
C36 C31 C32 O32 -174.8(12)
O31 C31 C32 C33 -177.2(13)
C36 C31 C32 C33 5(2)
C31 C32 O32 Ni6 172.5(9)
C33 C32 O32 Ni6 -7(2)
C31 C32 O32 Ni5 -13.0(15)
C33 C32 O32 Ni5 167.1(13)
O34 Ni6 O32 C32 -50(7)
N32 Ni6 O32 C32 10.5(11)
O290 Ni6 O32 C32 110.8(11)
O280 Ni6 O32 C32 -151.0(11)
O34 Ni6 O32 Ni5 136(7)
N32 Ni6 O32 Ni5 -163.3(6)
O290 Ni6 O32 Ni5 -63.0(6)
O280 Ni6 O32 Ni5 35.2(6)
O151 Ni5 O32 C32 102.5(9)
O31 Ni5 O32 C32 13.9(9)
N151 Ni5 O32 C32 -164.0(9)
O153 Ni5 O32 C32 -83.2(9)
O151 Ni5 O32 Ni6 -83.1(6)
O31 Ni5 O32 Ni6 -171.7(6)
N151 Ni5 O32 Ni6 10.4(8)
O153 Ni5 O32 Ni6 91.2(6)
O32 C32 C33 C34 174.6(14)
C31 C32 C33 C34 -5(2)
O32 C32 C33 C44 0(3)
C31 C32 C33 C44 -179.9(15)
C32 C33 C34 C35 4(2)
C44 C33 C34 C35 179.1(14)
C33 C34 C35 C36 -3(2)
C34 C35 C36 C37 177.9(14)
C34 C35 C36 C31 3(2)
O31 C31 C36 C35 178.2(14)
C32 C31 C36 C35 -4(2)
O31 C31 C36 C37 3(2)
C32 C31 C36 C37 -178.9(13)
C35 C36 C37 N31 179.7(15)
C31 C36 C37 N31 -6(2)
C36 C37 N31 C38 178.4(14)
C36 C37 N31 Ni4 4(2)
O31 Ni4 N31 C37 -0.8(12)
O121 Ni4 N31 C37 73.4(15)
O33 Ni4 N31 C37 168.8(12)
O122 Ni4 N31 C37 -108.6(11)
O31 Ni4 N31 C38 -175.6(9)
O121 Ni4 N31 C38 -101.5(11)
O33 Ni4 N31 C38 -6.0(9)
O122 Ni4 N31 C38 76.6(11)
C37 N31 C38 C39 9(2)
Ni4 N31 C38 C39 -176.0(13)
C37 N31 C38 C43 -171.6(13)
Ni4 N31 C38 C43 3.3(15)
N31 C38 C39 C40 178.7(15)
C43 C38 C39 C40 -1(2)
C38 C39 C40 C41 0(3)
C39 C40 C41 C42 -2(3)
C40 C41 C42 C43 3(3)
C41 C42 C43 O33 176.0(14)
C41 C42 C43 C38 -4(2)
C39 C38 C43 C42 2(2)
N31 C38 C43 C42 -177.0(15)
C39 C38 C43 O33 -177.2(14)
N31 C38 C43 O33 3(2)
C42 C43 O33 Ni4 172.0(13)
C38 C43 O33 Ni4 -8.3(17)
O31 Ni4 O33 C43 58(2)
O121 Ni4 O33 C43 155.8(10)
O122 Ni4 O33 C43 -125.0(10)
N31 Ni4 O33 C43 7.6(10)
C34 C33 C44 N32 -174.6(15)
C32 C33 C44 N32 0(3)
C33 C44 N32 C45 -178.3(15)
C33 C44 N32 Ni6 7(2)
O34 Ni6 N32 C44 165.8(13)
O290 Ni6 N32 C44 -97.9(13)
O32 Ni6 N32 C44 -10.5(13)
O280 Ni6 N32 C44 81(2)
O34 Ni6 N32 C45 -9.5(11)
O290 Ni6 N32 C45 86.8(11)
O32 Ni6 N32 C45 174.2(10)
O280 Ni6 N32 C45 -94.0(17)
C44 N32 C45 C46 13(3)
Ni6 N32 C45 C46 -171.3(15)
C44 N32 C45 C50 -168.0(15)
Ni6 N32 C45 C50 7.3(17)
C50 C45 C46 C47 4(3)
N32 C45 C46 C47 -177.8(17)
C45 C46 C47 C48 -2(3)
C46 C47 C48 C49 2(3)
C47 C48 C49 C50 -4(3)
C48 C49 C50 O34 -179.7(19)
C48 C49 C50 C45 5(3)
C46 C45 C50 O34 179.5(17)
N32 C45 C50 O34 1(2)
C46 C45 C50 C49 -5(3)
N32 C45 C50 C49 175.9(15)
C49 C50 O34 Ni6 176.8(16)
C45 C50 O34 Ni6 -9(2)
N32 Ni6 O34 C50 9.8(11)
O290 Ni6 O34 C50 -90.1(12)
O32 Ni6 O34 C50 70(7)
O280 Ni6 O34 C50 171.4(11)
C62 C61 O61 Ni7 168.9(10)
C66 C61 O61 Ni7 -5.1(18)
C62 C61 O61 Ni8 -17.7(14)
C66 C61 O61 Ni8 168.3(11)
N61 Ni7 O61 C61 8.7(10)
O63 Ni7 O61 C61 -50(5)
O200 Ni7 O61 C61 107.8(10)
O210 Ni7 O61 C61 -153.7(10)
N61 Ni7 O61 Ni8 -164.0(6)
O63 Ni7 O61 Ni8 138(5)
O200 Ni7 O61 Ni8 -64.9(6)
O210 Ni7 O61 Ni8 33.7(6)
O62 Ni8 O61 C61 17.8(8)
O122 Ni8 O61 C61 104.0(8)
N122 Ni8 O61 C61 -161.9(8)
O124 Ni8 O61 C61 -81.2(8)
O62 Ni8 O61 Ni7 -168.6(6)
O122 Ni8 O61 Ni7 -82.4(6)
N122 Ni8 O61 Ni7 11.7(7)
O124 Ni8 O61 Ni7 92.4(6)
O61 C61 C62 O62 5.6(19)
C66 C61 C62 O62 -180.0(12)
O61 C61 C62 C63 -178.2(13)
C66 C61 C62 C63 -4(2)
C61 C62 O62 Ni8 10.9(16)
C63 C62 O62 Ni8 -165.4(11)
C61 C62 O62 Ni9 176.0(9)
C63 C62 O62 Ni9 0(2)
O122 Ni8 O62 C62 -109.9(10)
N122 Ni8 O62 C62 163.4(18)
O61 Ni8 O62 C62 -15.4(9)
O124 Ni8 O62 C62 76.1(10)
O122 Ni8 O62 Ni9 82.1(5)
N122 Ni8 O62 Ni9 -5(2)
O61 Ni8 O62 Ni9 176.6(6)
O124 Ni8 O62 Ni9 -91.8(5)
N62 Ni9 O62 C62 3.7(12)
O64 Ni9 O62 C62 -40(3)
O151 Ni9 O62 C62 137.5(12)
O152 Ni9 O62 C62 -145.0(12)
N62 Ni9 O62 Ni8 169.3(5)
O64 Ni9 O62 Ni8 126(2)
O151 Ni9 O62 Ni8 -56.9(6)
O152 Ni9 O62 Ni8 20.6(5)
O62 C62 C63 C64 179.2(13)
C61 C62 C63 C64 3(2)
O62 C62 C63 C74 -3(2)
C61 C62 C63 C74 -178.9(14)
C62 C63 C64 C65 -1(2)
C74 C63 C64 C65 -178.4(14)
C63 C64 C65 C66 -1(2)
C64 C65 C66 C61 1(2)
C64 C65 C66 C67 177.1(14)
O61 C61 C66 C65 175.5(12)
C62 C61 C66 C65 2(2)
O61 C61 C66 C67 -1(2)
C62 C61 C66 C67 -174.4(13)
C65 C66 C67 N61 -177.2(15)
C61 C66 C67 N61 -1(2)
C66 C67 N61 C68 179.6(15)
C66 C67 N61 Ni7 9(2)
O63 Ni7 N61 C67 165.2(14)
O200 Ni7 N61 C67 -99.3(14)
O61 Ni7 N61 C67 -10.4(14)
O210 Ni7 N61 C67 80(2)
O63 Ni7 N61 C68 -6.5(11)
O200 Ni7 N61 C68 89.0(11)
O61 Ni7 N61 C68 177.9(11)
O210 Ni7 N61 C68 -91.9(18)
C67 N61 C68 C69 7(3)
Ni7 N61 C68 C69 179.8(16)
C67 N61 C68 C73 -164.7(15)
Ni7 N61 C68 C73 7.6(18)
N61 C68 C69 C70 -172.4(17)
C73 C68 C69 C70 0(3)
C68 C69 C70 C71 0(3)
C69 C70 C71 C72 1(3)
C70 C71 C72 C73 0(3)
C71 C72 C73 O63 178.3(16)
C71 C72 C73 C68 0(3)
C69 C68 C73 O63 -177.8(16)
N61 C68 C73 O63 -5(2)
C69 C68 C73 C72 1(3)
N61 C68 C73 C72 173.8(15)
C72 C73 O63 Ni7 -179.3(13)
C68 C73 O63 Ni7 -0.9(19)
N61 Ni7 O63 C73 4.1(11)
O200 Ni7 O63 C73 -94.6(11)
O61 Ni7 O63 C73 63(5)
O210 Ni7 O63 C73 166.5(11)
C64 C63 C74 N62 178.2(15)
C62 C63 C74 N62 0(3)
C63 C74 N62 C75 175.4(14)
C63 C74 N62 Ni9 5(2)
O62 Ni9 N62 C74 -5.8(13)
O64 Ni9 N62 C74 166.0(13)
O151 Ni9 N62 C74 -113.3(12)
O152 Ni9 N62 C74 67.7(16)
O62 Ni9 N62 C75 -177.0(10)
O64 Ni9 N62 C75 -5.2(9)
O151 Ni9 N62 C75 75.5(11)
O152 Ni9 N62 C75 -103.5(11)
C74 N62 C75 C76 12(2)
Ni9 N62 C75 C76 -176.9(14)
C74 N62 C75 C80 -169.9(14)
Ni9 N62 C75 C80 1.7(16)
N62 C75 C76 C77 179.3(16)
C80 C75 C76 C77 1(3)
C75 C76 C77 C78 0(3)
C76 C77 C78 C79 -1(3)
C77 C78 C79 C80 3(3)
C78 C79 C80 O64 174.0(16)
C78 C79 C80 C75 -2(3)
C76 C75 C80 O64 -175.6(14)
N62 C75 C80 O64 6(2)
C76 C75 C80 C79 1(2)
N62 C75 C80 C79 -178.1(15)
C79 C80 O64 Ni9 173.8(13)
C75 C80 O64 Ni9 -9.8(18)
O62 Ni9 O64 C80 52(3)
N62 Ni9 O64 C80 8.1(10)
O151 Ni9 O64 C80 -125.2(10)
O152 Ni9 O64 C80 155.4(10)
C96 C91 O91 Ni10 11(2)
C92 C91 O91 Ni10 -170.9(10)
C96 C91 O91 Ni11 171.9(11)
C92 C91 O91 Ni11 -10.4(17)
N91 Ni10 O91 C91 -1.9(14)
O93 Ni10 O91 C91 174(9)
O124 Ni10 O91 C91 -176.4(13)
N91 Ni10 O91 Ni11 -163.1(6)
O93 Ni10 O91 Ni11 13(10)
O124 Ni10 O91 Ni11 22.4(5)
O154 Ni11 O91 C91 -87.8(11)
N152 Ni11 O91 C91 -146.2(14)
O152 Ni11 O91 C91 99.5(10)
O92 Ni11 O91 C91 5.9(10)
O124 Ni11 O91 C91 176.8(11)
O154 Ni11 O91 Ni10 76.3(7)
N152 Ni11 O91 Ni10 17.9(18)
O152 Ni11 O91 Ni10 -96.4(6)
O92 Ni11 O91 Ni10 170.0(7)
O124 Ni11 O91 Ni10 -19.2(5)
O91 C91 C92 O92 10(2)
C96 C91 C92 O92 -172.5(13)
O91 C91 C92 C93 -171.2(13)
C96 C91 C92 C93 6(2)
C91 C92 O92 Ni12 159.7(11)
C93 C92 O92 Ni12 -19.1(19)
C91 C92 O92 Ni11 -4.8(16)
C93 C92 O92 Ni11 176.5(12)
N92 Ni12 O92 C92 24.6(11)
O94 Ni12 O92 C92 39(5)
O250 Ni12 O92 C92 -156.4(11)
O260 Ni12 O92 C92 121.3(11)
O270 Ni12 O92 C92 -66.1(10)
N92 Ni12 O92 Ni11 -172.9(6)
O94 Ni12 O92 Ni11 -158(5)
O250 Ni12 O92 Ni11 6.1(7)
O260 Ni12 O92 Ni11 -76.2(7)
O270 Ni12 O92 Ni11 96.3(6)
O154 Ni11 O92 C92 86.6(10)
O91 Ni11 O92 C92 -0.6(9)
N152 Ni11 O92 C92 169.4(9)
O152 Ni11 O92 C92 -98.1(9)
O124 Ni11 O92 C92 -14.8(12)
O154 Ni11 O92 Ni12 -77.2(7)
O91 Ni11 O92 Ni12 -164.4(7)
N152 Ni11 O92 Ni12 5.6(8)
O152 Ni11 O92 Ni12 98.1(6)
O124 Ni11 O92 Ni12 -178.6(4)
O92 C92 C93 C104 -1(3)
C91 C92 C93 C104 -179.7(15)
O92 C92 C93 C94 176.1(14)
C91 C92 C93 C94 -3(2)
C92 C93 C94 C95 -2(2)
C104 C93 C94 C95 175.6(16)
C93 C94 C95 C96 3(3)
O91 C91 C96 C95 172.0(14)
C92 C91 C96 C95 -5(2)
O91 C91 C96 C97 -12(2)
C92 C91 C96 C97 170.4(14)
C94 C95 C96 C91 1(2)
C94 C95 C96 C97 -175.4(15)
C91 C96 C97 N91 2(2)
C95 C96 C97 N91 178.0(14)
C96 C97 N91 C98 -176.4(14)
C96 C97 N91 Ni10 9(2)
O91 Ni10 N91 C97 -7.9(13)
O93 Ni10 N91 C97 172.3(13)
O124 Ni10 N91 C97 60(6)
O91 Ni10 N91 C98 176.5(10)
O93 Ni10 N91 C98 -3.3(10)
O124 Ni10 N91 C98 -115(5)
C97 N91 C98 C103 -172.2(14)
Ni10 N91 C98 C103 3.4(17)
C97 N91 C98 C99 11(2)
Ni10 N91 C98 C99 -173.9(12)
C103 C98 C99 C100 2(2)
N91 C98 C99 C100 178.7(14)
C98 C99 C100 C101 -2(2)
C99 C100 C101 C102 4(3)
C100 C101 C102 C103 -6(2)
C99 C98 C103 O93 175.9(14)
N91 C98 C103 O93 -1(2)
C99 C98 C103 C102 -3(2)
N91 C98 C103 C102 179.4(14)
C101 C102 C103 O93 -173.9(15)
C101 C102 C103 C98 5(2)
C98 C103 O93 Ni10 -1.3(18)
C102 C103 O93 Ni10 177.9(13)
O91 Ni10 O93 C103 -173(9)
N91 Ni10 O93 C103 2.6(10)
O124 Ni10 O93 C103 177.2(10)
C92 C93 C104 N92 7(2)
C94 C93 C104 N92 -170.4(14)
C93 C104 N92 C105 179.4(13)
C93 C104 N92 Ni12 10(2)
O94 Ni12 N92 C104 159.9(15)
O92 Ni12 N92 C104 -21.6(14)
O250 Ni12 N92 C104 168(5)
O260 Ni12 N92 C104 -105.1(14)
O270 Ni12 N92 C104 65.6(14)
O94 Ni12 N92 C105 -10.3(10)
O92 Ni12 N92 C105 168.2(10)
O250 Ni12 N92 C105 -3(7)
O260 Ni12 N92 C105 84.7(11)
O270 Ni12 N92 C105 -104.6(11)
C104 N92 C105 C106 22(2)
Ni12 N92 C105 C106 -166.3(14)
C104 N92 C105 C110 -163.5(14)
Ni12 N92 C105 C110 7.8(17)
C110 C105 C106 C107 7(3)
N92 C105 C106 C107 -179.4(16)
C105 C106 C107 C108 -5(3)
C106 C107 C108 C109 3(3)
C107 C108 C109 C110 -3(3)
C108 C109 C110 O94 -178.5(17)
C108 C109 C110 C105 4(2)
C106 C105 C110 O94 176.0(16)
N92 C105 C110 O94 2(2)
C106 C105 C110 C109 -6(2)
N92 C105 C110 C109 179.4(14)
C109 C110 O94 Ni12 172.2(14)
C105 C110 O94 Ni12 -10.4(18)
N92 Ni12 O94 C110 11.6(11)
O92 Ni12 O94 C110 -3(5)
O250 Ni12 O94 C110 -167.6(12)
O260 Ni12 O94 C110 -84.6(11)
O270 Ni12 O94 C110 101.9(11)
C126 C121 O121 Ni4 -166.9(14)
C122 C121 O121 Ni4 20.1(15)
C126 C121 O121 Ni2 -20(2)
C122 C121 O121 Ni2 166.9(9)
O31 Ni4 O121 C121 -129.0(10)
O33 Ni4 O121 C121 64.5(10)
O122 Ni4 O121 C121 -23.3(10)
N31 Ni4 O121 C121 155.3(10)
O31 Ni4 O121 Ni2 82.4(5)
O33 Ni4 O121 Ni2 -84.1(5)
O122 Ni4 O121 Ni2 -171.9(6)
N31 Ni4 O121 Ni2 6.7(11)
O2 Ni2 O121 C121 -176.6(10)
N121 Ni2 O121 C121 18.9(10)
O123 Ni2 O121 C121 68(3)
O1 Ni2 O121 C121 -99.2(10)
O153 Ni2 O121 C121 116.5(10)
O2 Ni2 O121 Ni4 -30.1(6)
N121 Ni2 O121 Ni4 165.4(6)
O123 Ni2 O121 Ni4 -146(2)
O1 Ni2 O121 Ni4 47.3(5)
O153 Ni2 O121 Ni4 -97.0(5)
C126 C121 C122 O122 -175.4(14)
O121 C121 C122 O122 -1.9(18)
C126 C121 C122 C123 5(2)
O121 C121 C122 C123 178.3(12)
C123 C122 O122 Ni8 -11.7(18)
C121 C122 O122 Ni8 168.5(10)
C123 C122 O122 Ni4 163.2(11)
C121 C122 O122 Ni4 -16.6(15)
O62 Ni8 O122 C122 -148.1(10)
N122 Ni8 O122 C122 17.8(11)
O61 Ni8 O122 C122 134.6(10)
O124 Ni8 O122 C122 -10(3)
O62 Ni8 O122 Ni4 37.7(6)
N122 Ni8 O122 Ni4 -156.5(6)
O61 Ni8 O122 Ni4 -39.6(6)
O124 Ni8 O122 Ni4 176(2)
O31 Ni4 O122 C122 100.7(8)
O121 Ni4 O122 C122 20.7(8)
O33 Ni4 O122 C122 -78.6(9)
N31 Ni4 O122 C122 -158.2(8)
O31 Ni4 O122 Ni8 -84.4(6)
O121 Ni4 O122 Ni8 -164.3(6)
O33 Ni4 O122 Ni8 96.4(6)
N31 Ni4 O122 Ni8 16.8(9)
O122 C122 C123 C134 -3(2)
C121 C122 C123 C134 177.0(15)
O122 C122 C123 C124 176.7(14)
C121 C122 C123 C124 -3(2)
C122 C123 C124 C125 2(3)
C134 C123 C124 C125 -178.2(17)
C123 C124 C125 C126 -2(3)
O121 C121 C126 C125 -176.8(15)
C122 C121 C126 C125 -5(3)
O121 C121 C126 C127 6(3)
C122 C121 C126 C127 178.7(14)
C124 C125 C126 C121 3(3)
C124 C125 C126 C127 -179.9(16)
C121 C126 C127 N121 3(3)
C125 C126 C127 N121 -173.6(16)
C126 C127 N121 C128 177.2(14)
C126 C127 N121 Ni2 3(2)
O2 Ni2 N121 C127 -120.2(19)
O123 Ni2 N121 C127 175.1(15)
O121 Ni2 N121 C127 -12.2(14)
O1 Ni2 N121 C127 83.7(15)
O153 Ni2 N121 C127 -94.6(14)
O2 Ni2 N121 C128 65(2)
O123 Ni2 N121 C128 0.8(9)
O121 Ni2 N121 C128 173.5(9)
O1 Ni2 N121 C128 -90.7(10)
O153 Ni2 N121 C128 91.0(9)
C127 N121 C128 C129 5(2)
Ni2 N121 C128 C129 179.7(12)
C127 N121 C128 C133 -176.6(15)
Ni2 N121 C128 C133 -1.8(16)
C133 C128 C129 C130 -2(2)
N121 C128 C129 C130 176.4(14)
C128 C129 C130 C131 2(2)
C129 C130 C131 C132 4(3)
C130 C131 C132 C133 -9(3)
C131 C132 C133 O123 -175.7(15)
C131 C132 C133 C128 8(2)
C129 C128 C133 O123 -179.2(15)
N121 C128 C133 O123 2(2)
C129 C128 C133 C132 -3(3)
N121 C128 C133 C132 178.4(14)
C132 C133 O123 Ni2 -177.5(13)
C128 C133 O123 Ni2 -1.6(19)
O2 Ni2 O123 C133 -165.0(11)
N121 Ni2 O123 C133 0.4(11)
O121 Ni2 O123 C133 -49(3)
O1 Ni2 O123 C133 118.1(11)
O153 Ni2 O123 C133 -97.1(11)
C122 C123 C134 N122 4(3)
C124 C123 C134 N122 -175.4(16)
C123 C134 N122 C135 -177.1(14)
C123 C134 N122 Ni8 9(2)
O62 Ni8 N122 C134 70(3)
O122 Ni8 N122 C134 -16.5(13)
O61 Ni8 N122 C134 -111.8(13)
O124 Ni8 N122 C134 159.2(13)
O62 Ni8 N122 C135 -104.6(19)
O122 Ni8 N122 C135 169.3(10)
O61 Ni8 N122 C135 74.1(11)
O124 Ni8 N122 C135 -15.0(10)
C134 N122 C135 C136 16(2)
Ni8 N122 C135 C136 -169.9(12)
C134 N122 C135 C140 -160.8(14)
Ni8 N122 C135 C140 13.7(15)
N122 C135 C136 C137 -178.6(16)
C140 C135 C136 C137 -2(2)
C135 C136 C137 C138 -2(3)
C136 C137 C138 C139 4(3)
C137 C138 C139 C140 -2(3)
C138 C139 C140 O124 -179.8(14)
C138 C139 C140 C135 -3(2)
N122 C135 C140 O124 -1.4(18)
C136 C135 C140 O124 -178.1(13)
N122 C135 C140 C139 -178.2(13)
C136 C135 C140 C139 5(2)
C139 C140 O124 Ni10 25(2)
C135 C140 O124 Ni10 -151.9(10)
C139 C140 O124 Ni8 165.8(13)
C135 C140 O124 Ni8 -10.9(14)
C139 C140 O124 Ni11 -84.2(15)
C135 C140 O124 Ni11 99.2(12)
O91 Ni10 O124 C140 -133.6(11)
N91 Ni10 O124 C140 157(5)
O93 Ni10 O124 C140 45.9(11)
O91 Ni10 O124 Ni8 86.0(5)
N91 Ni10 O124 Ni8 17(5)
O93 Ni10 O124 Ni8 -94.5(5)
O91 Ni10 O124 Ni11 -17.4(4)
N91 Ni10 O124 Ni11 -86(5)
O93 Ni10 O124 Ni11 162.1(4)
O62 Ni8 O124 C140 179.6(8)
O122 Ni8 O124 C140 42(3)
N122 Ni8 O124 C140 14.0(9)
O61 Ni8 O124 C140 -102.4(9)
O62 Ni8 O124 Ni10 -34.5(5)
O122 Ni8 O124 Ni10 -172(2)
N122 Ni8 O124 Ni10 159.9(6)
O61 Ni8 O124 Ni10 43.5(5)
O62 Ni8 O124 Ni11 64.4(4)
O122 Ni8 O124 Ni11 -73(3)
N122 Ni8 O124 Ni11 -101.2(5)
O61 Ni8 O124 Ni11 142.4(4)
O154 Ni11 O124 C140 59.7(9)
O91 Ni11 O124 C140 145.6(9)
N152 Ni11 O124 C140 -22.9(9)
O152 Ni11 O124 C140 -111.5(9)
O92 Ni11 O124 C140 160.8(8)
O154 Ni11 O124 Ni10 -69.2(5)
O91 Ni11 O124 Ni10 16.8(4)
N152 Ni11 O124 Ni10 -151.8(4)
O152 Ni11 O124 Ni10 119.7(5)
O92 Ni11 O124 Ni10 32.0(8)
O154 Ni11 O124 Ni8 176.6(5)
O91 Ni11 O124 Ni8 -97.4(5)
N152 Ni11 O124 Ni8 94.0(5)
O152 Ni11 O124 Ni8 5.4(4)
O92 Ni11 O124 Ni8 -82.2(7)
C156 C151 O151 Ni5 -9(2)
C152 C151 O151 Ni5 165.5(9)
C156 C151 O151 Ni9 167.9(13)
C152 C151 O151 Ni9 -17.5(16)
O31 Ni5 O151 C151 -145.1(12)
N151 Ni5 O151 C151 18.5(12)
O32 Ni5 O151 C151 135.5(12)
O153 Ni5 O151 C151 -11(3)
O31 Ni5 O151 Ni9 38.3(6)
N151 Ni5 O151 Ni9 -158.2(6)
O32 Ni5 O151 Ni9 -41.1(6)
O153 Ni5 O151 Ni9 172.6(19)
O62 Ni9 O151 C151 99.3(10)
N62 Ni9 O151 C151 -158.7(9)
O64 Ni9 O151 C151 -81.2(10)
O152 Ni9 O151 C151 20.8(9)
O62 Ni9 O151 Ni5 -83.6(6)
N62 Ni9 O151 Ni5 18.5(9)
O64 Ni9 O151 Ni5 95.9(6)
O152 Ni9 O151 Ni5 -162.1(7)
O151 C151 C152 O152 -1(2)
C156 C151 C152 O152 174.3(13)
O151 C151 C152 C153 -175.1(13)
C156 C151 C152 C153 0(2)
C153 C152 O152 Ni11 -23(2)
C151 C152 O152 Ni11 163.0(10)
C153 C152 O152 Ni9 -167.6(12)
C151 C152 O152 Ni9 18.4(15)
O154 Ni11 O152 C152 51(3)
O91 Ni11 O152 C152 -178.1(10)
N152 Ni11 O152 C152 19.2(11)
O92 Ni11 O152 C152 -99.2(11)
O124 Ni11 O152 C152 117.2(11)
O154 Ni11 O152 Ni9 -165(3)
O91 Ni11 O152 Ni9 -34.4(6)
N152 Ni11 O152 Ni9 162.9(6)
O92 Ni11 O152 Ni9 44.4(6)
O124 Ni11 O152 Ni9 -99.1(5)
O62 Ni9 O152 C152 -126.4(10)
N62 Ni9 O152 C152 157.6(9)
O64 Ni9 O152 C152 65.2(10)
O151 Ni9 O152 C152 -21.6(9)
O62 Ni9 O152 Ni11 85.1(5)
N62 Ni9 O152 Ni11 9.2(11)
O64 Ni9 O152 Ni11 -83.2(6)
O151 Ni9 O152 Ni11 -170.1(6)
O152 C152 C153 C154 -175.1(14)
C151 C152 C153 C154 -1(2)
O152 C152 C153 C164 9(3)
C151 C152 C153 C164 -177.5(15)
C152 C153 C154 C155 0(3)
C164 C153 C154 C155 176.0(18)
C153 C154 C155 C156 4(3)
O151 C151 C156 C155 177.9(16)
C152 C151 C156 C155 3(2)
O151 C151 C156 C157 -7(3)
C152 C151 C156 C157 178.5(15)
C154 C155 C156 C151 -5(3)
C154 C155 C156 C157 179.5(17)
C151 C156 C157 N151 6(3)
C155 C156 C157 N151 -178.4(18)
C156 C157 N151 C158 -178.8(16)
C156 C157 N151 Ni5 10(3)
O151 Ni5 N151 C157 -18.1(13)
O31 Ni5 N151 C157 75(2)
O32 Ni5 N151 C157 -112.5(13)
O153 Ni5 N151 C157 156.9(13)
O151 Ni5 N151 C158 170.1(10)
O31 Ni5 N151 C158 -97.2(18)
O32 Ni5 N151 C158 75.7(11)
O153 Ni5 N151 C158 -14.9(10)
C157 N151 C158 C159 18(2)
Ni5 N151 C158 C159 -169.8(11)
C157 N151 C158 C163 -160.9(14)
Ni5 N151 C158 C163 10.8(15)
C163 C158 C159 C160 -8(2)
N151 C158 C159 C160 172.6(14)
C158 C159 C160 C161 10(2)
C159 C160 C161 C162 -8(2)
C160 C161 C162 C163 4(2)
C161 C162 C163 O153 177.0(13)
C161 C162 C163 C158 -2(2)
C159 C158 C163 O153 -175.0(12)
N151 C158 C163 O153 4.4(18)
C159 C158 C163 C162 4(2)
N151 C158 C163 C162 -176.5(13)
C162 C163 O153 Ni3 26.4(18)
C158 C163 O153 Ni3 -154.5(10)
C162 C163 O153 Ni5 164.8(11)
C158 C163 O153 Ni5 -16.2(14)
C162 C163 O153 Ni2 -84.3(13)
C158 C163 O153 Ni2 94.7(12)
O2 Ni3 O153 C163 -136.4(11)
N2 Ni3 O153 C163 157(3)
O4 Ni3 O153 C163 42.9(11)
O2 Ni3 O153 Ni5 85.8(5)
N2 Ni3 O153 Ni5 20(4)
O4 Ni3 O153 Ni5 -94.9(5)
O2 Ni3 O153 Ni2 -18.1(4)
N2 Ni3 O153 Ni2 -84(4)
O4 Ni3 O153 Ni2 161.3(4)
O151 Ni5 O153 C163 46(3)
O31 Ni5 O153 C163 180.0(8)
N151 Ni5 O153 C163 16.5(8)
O32 Ni5 O153 C163 -100.0(8)
O151 Ni5 O153 Ni3 -169(2)
O31 Ni5 O153 Ni3 -34.9(5)
N151 Ni5 O153 Ni3 161.6(6)
O32 Ni5 O153 Ni3 45.2(5)
O151 Ni5 O153 Ni2 -70(2)
O31 Ni5 O153 Ni2 63.6(4)
N151 Ni5 O153 Ni2 -99.9(5)
O32 Ni5 O153 Ni2 143.7(4)
O2 Ni2 O153 C163 149.4(9)
N121 Ni2 O153 C163 -23.2(9)
O123 Ni2 O153 C163 60.9(9)
O121 Ni2 O153 C163 -111.9(9)
O1 Ni2 O153 C163 159.4(8)
O2 Ni2 O153 Ni3 18.0(4)
N121 Ni2 O153 Ni3 -154.5(5)
O123 Ni2 O153 Ni3 -70.4(4)
O121 Ni2 O153 Ni3 116.8(4)
O1 Ni2 O153 Ni3 28.1(8)
O2 Ni2 O153 Ni5 -94.5(5)
N121 Ni2 O153 Ni5 93.0(5)
O123 Ni2 O153 Ni5 177.0(5)
O121 Ni2 O153 Ni5 4.2(4)
O1 Ni2 O153 Ni5 -84.5(7)
C152 C153 C164 N152 5(3)
C154 C153 C164 N152 -170.9(16)
C153 C164 N152 C165 179.8(16)
C153 C164 N152 Ni11 -3(2)
O154 Ni11 N152 C164 177.8(14)
O91 Ni11 N152 C164 -122.9(17)
O152 Ni11 N152 C164 -7.3(13)
O92 Ni11 N152 C164 88.5(13)
O124 Ni11 N152 C164 -89.0(13)
O154 Ni11 N152 C165 -4.4(11)
O91 Ni11 N152 C165 55(2)
O152 Ni11 N152 C165 170.5(11)
O92 Ni11 N152 C165 -93.8(10)
O124 Ni11 N152 C165 88.7(10)
C164 N152 C165 C166 -2(3)
Ni11 N152 C165 C166 -179.4(16)
C164 N152 C165 C170 -172.5(14)
Ni11 N152 C165 C170 9.6(17)
N152 C165 C166 C167 -174.2(16)
C170 C165 C166 C167 -4(3)
C165 C166 C167 C168 0(3)
C166 C167 C168 C169 2(3)
C167 C168 C169 C170 -1(3)
C168 C169 C170 O154 -173.2(16)
C168 C169 C170 C165 -2(2)
C166 C165 C170 O154 175.9(16)
N152 C165 C170 O154 -13(2)
C166 C165 C170 C169 5(2)
N152 C165 C170 C169 176.5(14)
C169 C170 O154 Ni11 179.3(13)
C165 C170 O154 Ni11 8.9(19)
O91 Ni11 O154 C170 -165.9(12)
N152 Ni11 O154 C170 -2.2(11)
O152 Ni11 O154 C170 -35(4)
O92 Ni11 O154 C170 116.0(11)
O124 Ni11 O154 C170 -99.6(11)
N61 Ni7 O200 C200 -100.2(14)
O63 Ni7 O200 C200 -14.4(14)
O61 Ni7 O200 C200 167.6(13)
O210 Ni7 O200 C200 80.1(13)
N1 Ni1 O230 C230 93(4)
O3 Ni1 O230 C230 51(3)
O240 Ni1 O230 C230 -42(3)
O1 Ni1 O230 C230 -125(3)
O220 Ni1 O230 C230 145(3)
N1 Ni1 O240 C240 -88.8(18)
O3 Ni1 O240 C240 -5.9(18)
O1 Ni1 O240 C240 -178.9(17)
O230 Ni1 O240 C240 84.9(17)
O220 Ni1 O240 C240 138(3)
N92 Ni12 O250 C250 -61(7)
O94 Ni12 O250 C250 -53(3)
O92 Ni12 O250 C250 128(3)
O260 Ni12 O250 C250 -149(3)
O270 Ni12 O250 C250 41(3)
N92 Ni12 O260 C260 -95(2)
O94 Ni12 O260 C260 -10(2)
O92 Ni12 O260 C260 175(2)
O250 Ni12 O260 C260 79(2)
O270 Ni12 O260 C260 136(3)
N92 Ni12 O270 C270 98.8(14)
O94 Ni12 O270 C270 15.0(14)
O92 Ni12 O270 C270 -170.5(14)
O250 Ni12 O270 C270 -75.3(14)
O260 Ni12 O270 C270 -132(3)
O34 Ni6 O290 C290 -7.4(14)
N32 Ni6 O290 C290 -93.8(13)
O32 Ni6 O290 C290 174.0(13)
O280 Ni6 O290 C290 86.5(13)

loop_
_platon_squeeze_void_nr
_platon_squeeze_void_average_x
_platon_squeeze_void_average_y
_platon_squeeze_void_average_z
_platon_squeeze_void_volume
_platon_squeeze_void_count_electrons
1 -0.058 0.500 0.000 2273.7 585.6
